data_4122503
loop_
_publ_author_name
'Winter, Ross S.'
'Cameron, Jamie M.'
'Cronin, Leroy'

_publ_section_title
;
 Controlling the minimal self assembly of &quot;complex&quot;
 polyoxometalate clusters.
;
_journal_issue 36
_journal_name_full 'Journal of the American Chemical Society'
_journal_page_first 12753
_journal_page_last 12761
_journal_paper_doi 10.1021/ja5067916
_journal_volume 136
_journal_year 2014
_chemical_formula_sum 'Fe3 H54 K10 O95 Si2 W18'
_chemical_formula_weight 5498.46
_chemical_name_systematic
;
 ?
;
_space_group_crystal_system triclinic
_space_group_IT_number 2
_space_group_name_Hall '-P 1'
_space_group_name_H-M_alt 'P -1'
_symmetry_space_group_name_Hall '-P 1'
_symmetry_space_group_name_H-M 'P -1'
_audit_creation_method SHELXL-2013
_cell_angle_alpha 77.370(2)
_cell_angle_beta 89.658(2)
_cell_angle_gamma 72.081(2)
_cell_formula_units_Z 2
_cell_length_a 12.6679(2)
_cell_length_b 18.3023(4)
_cell_length_c 19.2853(4)
_cell_measurement_reflns_used 24640
_cell_measurement_temperature 150(2)
_cell_measurement_theta_max 29.1490
_cell_measurement_theta_min 3.2040
_cell_volume 4142.43(15)
_computing_structure_refinement 'SHELXL-2013 (Sheldrick, 2013)'
_diffrn_ambient_temperature 150(2)
_diffrn_measured_fraction_theta_full 0.998
_diffrn_measured_fraction_theta_max 0.999
_diffrn_measurement_device_type 'Xcalibur, Atlas, Gemini ultra'
_diffrn_radiation_type MoK\a
_diffrn_radiation_wavelength 0.71073
_diffrn_reflns_av_R_equivalents 0.0497
_diffrn_reflns_av_unetI/netI 0.0427
_diffrn_reflns_Laue_measured_fraction_full 0.998
_diffrn_reflns_Laue_measured_fraction_max 0.999
_diffrn_reflns_limit_h_max 15
_diffrn_reflns_limit_h_min -15
_diffrn_reflns_limit_k_max 22
_diffrn_reflns_limit_k_min -22
_diffrn_reflns_limit_l_max 23
_diffrn_reflns_limit_l_min -23
_diffrn_reflns_number 67128
_diffrn_reflns_point_group_measured_fraction_full 0.998
_diffrn_reflns_point_group_measured_fraction_max 0.999
_diffrn_reflns_theta_full 25.242
_diffrn_reflns_theta_max 26.000
_diffrn_reflns_theta_min 2.839
_diffrn_source 'Enhance (Mo) X-ray Source'
_exptl_absorpt_coefficient_mu 26.048
_exptl_absorpt_correction_T_max 0.242
_exptl_absorpt_correction_T_min 0.153
_exptl_absorpt_correction_type analytical
_exptl_absorpt_process_details
;
CrysAlisPro, Agilent Technologies,
Version 1.171.36.28 (release 01-02-2013 CrysAlis171 .NET)
(compiled Feb  1 2013,16:14:44)
Analytical numeric absorption correction using a multifaceted crystal
            model based on expressions derived by R.C. Clark & J.S. Reid.
(Clark, R. C. & Reid, J. S. (1995). Acta Cryst. A51, 887-897)
;
_exptl_crystal_colour brown
_exptl_crystal_density_diffrn 4.408
_exptl_crystal_description needle
_exptl_crystal_F_000 4884
_exptl_crystal_size_max 0.1142
_exptl_crystal_size_mid 0.0975
_exptl_crystal_size_min 0.0776
_refine_diff_density_max 2.447
_refine_diff_density_min -1.323
_refine_diff_density_rms 0.278
_refine_ls_extinction_method none
_refine_ls_goodness_of_fit_ref 1.058
_refine_ls_hydrogen_treatment undef
_refine_ls_matrix_type full
_refine_ls_number_parameters 1113
_refine_ls_number_reflns 16268
_refine_ls_number_restraints 0
_refine_ls_restrained_S_all 1.058
_refine_ls_R_factor_all 0.0399
_refine_ls_R_factor_gt 0.0304
_refine_ls_shift/su_max 0.017
_refine_ls_shift/su_mean 0.000
_refine_ls_structure_factor_coef Fsqd
_refine_ls_weighting_details 'w=1/[\s^2^(Fo^2^)+(0.0204P)^2^+40.6426P] where P=(Fo^2^+2Fc^2^)/3'
_refine_ls_weighting_scheme calc
_refine_ls_wR_factor_gt 0.0632
_refine_ls_wR_factor_ref 0.0664
_reflns_Friedel_coverage 0.000
_reflns_number_gt 13973
_reflns_number_total 16268
_reflns_threshold_expression 'I > 2\s(I)'
_cod_data_source_file ja5067916_si_002.cif
_cod_data_source_block shelx
_cod_depositor_comments 'Adding full bibliography for 4122497--4122503.cif.'
_cod_original_formula_sum 'H54 Fe3 K10 O95 Si2 W18'
_cod_database_code 4122503
_shelx_space_group_comment
;
The symmetry employed for this shelxl refinement is uniquely defined
by the following loop, which should always be used as a source of
symmetry information in preference to the above space-group names.
They are only intended as comments.
;
_shelxl_version_number 2013-4

loop_
_space_group_symop_operation_xyz
'x, y, z'
'-x, -y, -z'

loop_
_atom_site_label
_atom_site_type_symbol
_atom_site_fract_x
_atom_site_fract_y
_atom_site_fract_z
_atom_site_U_iso_or_equiv
_atom_site_adp_type
_atom_site_occupancy
_atom_site_site_symmetry_order
_atom_site_calc_flag
_atom_site_refinement_flags_posn
_atom_site_refinement_flags_occupancy
Fe1 Fe 0.60651(11) 0.60651(8) 0.10768(7) 0.0123(3) Uani 1 1 d . .
Fe2 Fe 0.77076(3) 0.45213(3) 0.41977(2) 0.01312(17) Uani 0.114(3) 1 d . P
Fe2' Fe 0.73863(9) 0.65535(7) 0.38571(6) 0.0178(5) Uani 0.893(3) 1 d . P
Fe3 Fe 0.96531(3) 0.61943(2) 0.31043(2) 0.01157(16) Uani 0.108(3) 1 d . P
Fe3' Fe 0.97993(9) 0.41904(7) 0.32854(6) 0.0186(5) Uani 0.893(3) 1 d . P
K1 K 0.9066(2) 0.55653(15) 0.13827(13) 0.0274(5) Uani 1 1 d . .
K2 K 0.5001(2) 0.60379(16) 0.28933(14) 0.0241(6) Uani 0.9 1 d . P
K3 K 0.7459(2) 1.04621(15) 0.24735(15) 0.0238(6) Uani 0.9 1 d . P
K4 K 0.30917(18) 0.64982(16) 0.10929(14) 0.0286(6) Uani 1 1 d . .
K5 K 0.2650(2) 0.40783(18) 0.05818(13) 0.0175(6) Uani 0.8 1 d . P
K6 K 1.1832(2) 0.70302(17) 0.39096(14) 0.0279(6) Uani 0.9 1 d . P
K7 K 0.8792(2) 1.11822(16) -0.01627(16) 0.0218(6) Uani 0.8 1 d . P
K8 K 0.3008(4) 1.0294(3) 0.0798(2) 0.0328(10) Uani 0.75 1 d . P
K8' K 0.2718(12) 1.0169(9) 0.0939(8) 0.016(4) Uiso 0.2 1 d . P
K9' K 0.3259(15) 1.1803(11) 0.2378(10) 0.046(5) Uiso 0.2 1 d . P
K9 K 0.3108(3) 1.1915(2) 0.1985(3) 0.0444(10) Uani 0.8 1 d . P
K10 K 1.0511(3) 0.1079(2) 0.54432(18) 0.0173(8) Uani 0.6 1 d . P
K11 K 1.0613(4) 0.4913(3) 0.4764(3) 0.0264(11) Uani 0.5 1 d . P
K12' K 0.2826(10) 0.9545(9) 0.4015(8) 0.043(4) Uani 0.2 1 d . P
K12 K 0.3373(5) 1.0114(4) 0.3713(3) 0.0270(14) Uani 0.4 1 d . P
K13 K 0.7772(17) 0.7561(15) 0.5494(12) 0.035(4) Uani 0.3 1 d . P
K13' K 0.750(3) 0.743(2) 0.5618(17) 0.047(6) Uani 0.25 1 d . P
O1 O 0.7481(6) 0.4604(4) 0.5074(4) 0.0251(17) Uani 1 1 d . .
O2 O 0.6213(5) 0.4485(4) 0.3892(4) 0.0173(15) Uani 1 1 d . .
O3 O 0.8052(5) 0.3312(4) 0.4474(3) 0.0159(15) Uani 1 1 d . .
O4 O 0.8131(5) 0.4258(4) 0.3105(3) 0.0121(14) Uani 1 1 d . .
O5 O 0.9210(5) 0.4349(4) 0.4194(4) 0.0159(15) Uani 1 1 d . .
O6 O 1.0210(5) 0.3026(4) 0.3667(3) 0.0160(15) Uani 1 1 d . .
O7 O 1.0154(5) 0.4014(4) 0.2318(4) 0.0154(15) Uani 1 1 d . .
O8 O 1.1386(5) 0.4120(4) 0.3532(4) 0.0239(17) Uani 1 1 d . .
O9 O 0.9450(5) 0.5326(4) 0.2895(4) 0.0150(14) Uani 1 1 d . .
O10 O 1.1070(5) 0.5822(4) 0.3396(4) 0.0194(16) Uani 1 1 d . .
O11 O 0.9782(5) 0.6605(4) 0.2069(3) 0.0142(14) Uani 1 1 d . .
O12 O 0.9597(5) 0.7337(4) 0.3153(3) 0.0135(14) Uani 1 1 d . .
O13 O 0.7809(5) 0.6834(4) 0.2792(3) 0.0121(14) Uani 1 1 d . .
O14 O 0.9021(5) 0.6129(4) 0.3965(3) 0.0133(14) Uani 1 1 d . .
O15 O 0.7527(5) 0.7582(4) 0.3973(3) 0.0154(15) Uani 1 1 d . .
O16 O 0.5793(5) 0.7064(4) 0.3572(3) 0.0149(14) Uani 1 1 d . .
O17 O 0.7227(6) 0.6307(4) 0.4913(4) 0.0208(16) Uani 1 1 d . .
O18 O 0.7254(5) 0.5560(4) 0.3753(3) 0.0162(15) Uani 1 1 d . .
O19 O 0.6150(5) 0.3052(4) 0.4537(3) 0.0165(15) Uani 1 1 d . .
O20 O 0.8020(6) 0.1841(4) 0.5238(4) 0.0226(17) Uani 1 1 d . .
O21 O 0.7019(5) 0.3214(4) 0.3272(3) 0.0145(14) Uani 1 1 d . .
O22 O 0.6957(5) 0.1870(4) 0.3920(4) 0.0173(15) Uani 1 1 d . .
O23 O 0.9014(5) 0.2026(4) 0.3965(4) 0.0178(15) Uani 1 1 d . .
O24 O 0.8873(5) 0.2990(4) 0.2553(3) 0.0133(14) Uani 1 1 d . .
O25 O 1.1291(5) 0.1401(4) 0.3941(4) 0.0209(16) Uani 1 1 d . .
O26 O 0.9786(5) 0.1511(4) 0.2791(4) 0.0178(15) Uani 1 1 d . .
O27 O 1.1067(5) 0.2430(4) 0.2601(4) 0.0156(15) Uani 1 1 d . .
O28 O 1.1353(5) 0.3308(4) 0.1285(4) 0.0174(15) Uani 1 1 d . .
O29 O 0.8996(5) 0.3892(4) 0.1200(3) 0.0142(14) Uani 1 1 d . .
O30 O 0.9958(5) 0.2360(4) 0.1528(3) 0.0130(14) Uani 1 1 d . .
O31 O 0.7193(5) 0.5140(4) 0.0783(3) 0.0141(14) Uani 1 1 d . .
O32 O 0.7615(5) 0.4011(4) 0.0017(4) 0.0183(15) Uani 1 1 d . .
O33 O 0.5918(5) 0.4153(4) 0.0918(3) 0.0114(14) Uani 1 1 d . .
O34 O 0.7018(5) 0.4122(4) 0.2003(3) 0.0105(13) Uani 1 1 d . .
O35 O 0.4125(6) 0.4268(4) 0.4109(4) 0.0243(17) Uani 1 1 d . .
O36 O 0.5029(5) 0.4403(4) 0.2764(3) 0.0145(14) Uani 1 1 d . .
O37 O 0.5056(5) 0.2993(4) 0.3452(4) 0.0159(15) Uani 1 1 d . .
O38 O 0.5612(5) 0.1665(4) 0.2857(4) 0.0198(16) Uani 1 1 d . .
O39 O 0.5693(5) 0.3164(4) 0.2162(4) 0.0148(14) Uani 1 1 d . .
O40 O 0.7571(5) 0.1964(4) 0.2562(4) 0.0156(15) Uani 1 1 d . .
O41 O 0.8813(5) 0.1272(4) 0.1568(4) 0.0176(15) Uani 1 1 d . .
O42 O 0.7786(5) 0.2908(4) 0.1316(3) 0.0141(14) Uani 1 1 d . .
O43 O 0.3912(5) 0.4410(4) 0.1514(4) 0.0176(15) Uani 1 1 d . .
O44 O 0.5137(5) 0.5398(4) 0.1548(3) 0.0138(14) Uani 1 1 d . .
O45 O 0.5089(6) 0.6302(4) 0.0083(4) 0.0235(17) Uani 1 1 d . .
O46 O 0.7039(5) 0.5799(4) 0.2116(4) 0.0170(15) Uani 1 1 d . .
O47 O 0.4892(5) 0.7017(4) 0.1313(3) 0.0155(15) Uani 1 1 d . .
O48 O 0.6944(5) 0.6743(4) 0.0538(4) 0.0148(15) Uani 1 1 d . .
O49 O 0.7055(6) 0.8994(4) 0.4409(4) 0.0229(17) Uani 1 1 d . .
O50 O 0.6012(5) 0.9605(4) 0.2996(4) 0.0178(15) Uani 1 1 d . .
O51 O 0.5438(5) 0.8481(4) 0.3879(3) 0.0142(14) Uani 1 1 d . .
O52 O 0.6384(5) 0.8283(4) 0.2672(3) 0.0124(14) Uani 1 1 d . .
O53 O 0.8150(5) 0.8761(4) 0.3182(3) 0.0140(14) Uani 1 1 d . .
O54 O 1.0414(5) 0.8580(4) 0.3128(4) 0.0192(16) Uani 1 1 d . .
O55 O 0.8865(5) 0.9268(4) 0.1893(3) 0.0146(14) Uani 1 1 d . .
O56 O 0.8230(5) 0.8069(4) 0.1960(3) 0.0116(14) Uani 1 1 d . .
O57 O 1.0399(5) 0.7881(4) 0.1994(4) 0.0145(14) Uani 1 1 d . .
O58 O 1.0872(5) 0.7128(4) 0.0864(4) 0.0166(15) Uani 1 1 d . .
O59 O 0.9224(5) 0.8550(4) 0.0828(3) 0.0135(14) Uani 1 1 d . .
O60 O 0.8567(5) 0.7330(4) 0.0823(3) 0.0129(14) Uani 1 1 d . .
O61 O 0.7111(5) 0.8780(4) 0.0631(3) 0.0149(14) Uani 1 1 d . .
O62 O 0.7181(5) 0.8013(4) -0.0447(3) 0.0172(15) Uani 1 1 d . .
O63 O 0.6576(5) 0.7596(4) 0.1578(3) 0.0126(14) Uani 1 1 d . .
O64 O 0.5430(5) 0.8221(4) 0.0427(4) 0.0166(15) Uani 1 1 d . .
O65 O 0.3377(5) 0.8503(4) 0.0993(4) 0.0198(16) Uani 1 1 d . .
O66 O 0.4555(5) 0.7836(4) 0.2326(3) 0.0142(14) Uani 1 1 d . .
O67 O 0.4979(5) 0.9051(4) 0.1451(4) 0.0150(14) Uani 1 1 d . .
O68 O 0.3601(5) 0.7974(4) 0.3617(4) 0.0191(16) Uani 1 1 d . .
O69 O 0.4291(5) 0.9164(4) 0.2706(4) 0.0155(15) Uani 1 1 d . .
O70 O 0.4474(6) 1.0514(4) 0.1809(4) 0.0226(16) Uani 1 1 d . .
O71 O 0.6635(5) 0.9629(4) 0.1651(4) 0.0182(15) Uani 1 1 d . .
O72 O 0.7836(5) 1.0089(4) 0.0508(4) 0.0183(15) Uani 1 1 d . .
O73 O 0.9524(7) 1.0187(5) -0.1054(5) 0.041(2) Uani 1 1 d . .
O74 O 0.7074(7) 1.2346(5) 0.0209(5) 0.036(2) Uiso 1 1 d . .
O75' O 0.9328(16) 1.0188(11) 0.3419(11) 0.049(5) Uiso 0.5 1 d . P
O75 O 0.8624(17) 1.0411(13) 0.3650(12) 0.058(6) Uiso 0.5 1 d . P
O76 O 0.3603(12) 1.1635(9) 0.3435(8) 0.110(5) Uiso 1 1 d . .
O77 O 0.2034(9) 1.0754(7) 0.2238(6) 0.071(3) Uiso 1 1 d . .
O78 O 0.2148(18) 0.9341(14) 0.2122(12) 0.179(8) Uiso 1 1 d . .
O79 O 0.5000 1.0000 0.0000 0.068(4) Uiso 1 2 d S P
O80 O 0.4441(7) 0.2683(5) 0.1244(5) 0.042(2) Uiso 1 1 d . .
O81 O 1.062(2) -0.0053(15) 0.4793(14) 0.057(7) Uiso 0.4 1 d . P
O82 O 1.0221(6) 0.2661(5) 0.5309(4) 0.0299(18) Uiso 1 1 d . .
O83 O 1.2650(6) 0.7223(5) 0.2426(4) 0.0318(19) Uiso 1 1 d . .
O84' O 1.1364(16) 0.5240(12) 0.1208(12) 0.028(5) Uiso 0.4 1 d . P
O84 O 1.1361(11) 0.4981(9) 0.1550(8) 0.031(3) Uiso 0.6 1 d . P
O85 O 0.9615(14) 0.5473(11) 0.0040(10) 0.042(4) Uiso 0.5 1 d . P
O85' O 0.9909(14) 0.6035(11) 0.0177(10) 0.044(5) Uiso 0.5 1 d . P
O86 O 0.4072(6) 0.6080(5) 0.4170(4) 0.0336(19) Uiso 1 1 d . .
O87 O 0.0771(6) 1.1312(5) 0.0627(4) 0.0328(19) Uiso 1 1 d . .
O88 O 0.4173(7) 0.8630(5) -0.0821(4) 0.035(2) Uiso 1 1 d . .
O89 O 1.2684(7) 0.5510(5) 0.2398(5) 0.039(2) Uiso 1 1 d . .
O91 O 1.2981(8) 0.3481(6) 0.2709(5) 0.053(3) Uiso 1 1 d . .
O92' O 0.559(3) 0.772(2) 0.523(2) 0.140(13) Uiso 0.5 1 d . P
O92 O 0.4920(15) 0.8349(12) 0.5272(10) 0.047(5) Uiso 0.5 1 d . P
O93' O 0.116(4) 0.982(3) 0.337(3) 0.38(2) Uiso 1 1 d . .
O93 O 0.1817(12) 0.9428(9) 0.3531(8) 0.025(3) Uiso 0.5 1 d . P
O94 O 0.498(3) 1.0134(19) 0.4711(14) 0.099(9) Uiso 0.5 1 d . P
O95 O 1.2721(18) -0.0357(14) 0.5197(13) 0.071(6) Uiso 0.5 1 d . P
Si1 Si 0.7761(2) 0.36521(15) 0.27344(13) 0.0100(5) Uani 1 1 d . .
Si2 Si 0.7252(2) 0.76864(15) 0.22510(14) 0.0096(5) Uani 1 1 d . .
W1' W 0.77076(3) 0.45213(3) 0.41977(2) 0.01312(17) Uani 0.886(3) 1 d . P
W1 W 0.73863(9) 0.65535(7) 0.38571(6) 0.0178(5) Uani 0.107(3) 1 d . P
W2 W 0.97993(9) 0.41904(7) 0.32854(6) 0.0186(5) Uani 0.107(3) 1 d . P
W2' W 0.96531(3) 0.61943(2) 0.31043(2) 0.01157(16) Uani 0.892(3) 1 d . P
W3 W 0.76738(3) 0.24434(2) 0.43964(2) 0.01557(9) Uani 1 1 d . .
W4 W 1.02265(3) 0.21204(2) 0.34027(2) 0.01498(9) Uani 1 1 d . .
W5 W 1.02752(3) 0.32497(2) 0.18215(2) 0.01231(8) Uani 1 1 d . .
W6 W 0.74785(3) 0.40981(2) 0.08851(2) 0.01086(8) Uani 1 1 d . .
W7 W 0.53567(3) 0.38640(2) 0.37495(2) 0.01458(9) Uani 1 1 d . .
W8 W 0.62140(3) 0.23598(2) 0.29649(2) 0.01331(9) Uani 1 1 d . .
W9 W 0.87618(3) 0.20469(2) 0.19450(2) 0.01283(9) Uani 1 1 d . .
W10 W 0.52280(3) 0.43740(2) 0.17701(2) 0.01110(8) Uani 1 1 d . .
W11 W 0.68707(3) 0.86390(2) 0.36702(2) 0.01368(9) Uani 1 1 d . .
W12 W 0.94249(3) 0.83464(2) 0.26824(2) 0.01266(8) Uani 1 1 d . .
W13 W 0.97410(3) 0.74679(2) 0.13389(2) 0.01114(8) Uani 1 1 d . .
W14 W 0.70308(3) 0.77222(2) 0.04486(2) 0.01125(8) Uani 1 1 d . .
W15 W 0.47429(3) 0.80243(2) 0.13087(2) 0.01164(8) Uani 1 1 d . .
W16 W 0.47958(3) 0.80422(2) 0.32283(2) 0.01277(9) Uani 1 1 d . .
W17 W 0.52963(3) 0.95478(2) 0.21262(2) 0.01349(9) Uani 1 1 d . .
W18 W 0.78724(3) 0.92411(2) 0.11183(2) 0.01205(8) Uani 1 1 d . .

loop_
_atom_site_aniso_label
_atom_site_aniso_U_11
_atom_site_aniso_U_22
_atom_site_aniso_U_33
_atom_site_aniso_U_23
_atom_site_aniso_U_13
_atom_site_aniso_U_12
Fe1 0.0132(7) 0.0117(7) 0.0128(7) -0.0037(6) 0.0005(5) -0.0043(6)
Fe2 0.0154(3) 0.0133(3) 0.0106(3) -0.00323(17) 0.00176(16) -0.00410(18)
Fe2' 0.0134(7) 0.0201(8) 0.0233(8) -0.0122(5) 0.0026(5) -0.0050(5)
Fe3 0.0112(2) 0.0119(3) 0.0113(2) -0.00287(17) -0.00039(16) -0.00310(17)
Fe3' 0.0168(7) 0.0154(7) 0.0181(7) -0.0014(5) 0.0039(5) 0.0011(5)
K1 0.0295(13) 0.0294(14) 0.0235(13) -0.0052(11) -0.0012(10) -0.0101(11)
K2 0.0291(14) 0.0239(14) 0.0240(14) -0.0111(12) 0.0083(11) -0.0113(11)
K3 0.0257(14) 0.0145(13) 0.0418(17) -0.0187(12) 0.0177(12) -0.0132(11)
K4 0.0139(11) 0.0373(15) 0.0324(15) -0.0151(12) -0.0044(10) -0.0001(10)
K5 0.0229(14) 0.0402(18) 0.0022(12) -0.0048(11) 0.0037(10) -0.0283(13)
K6 0.0254(14) 0.0336(16) 0.0190(14) -0.0093(12) -0.0057(11) 0.0013(12)
K7 0.0224(15) 0.0132(14) 0.0335(17) -0.0043(12) 0.0128(12) -0.0115(12)
K8 0.028(2) 0.033(2) 0.024(2) 0.0094(17) -0.0030(18) -0.0008(19)
K9 0.040(2) 0.027(2) 0.051(3) -0.0020(19) 0.021(2) 0.0066(16)
K10 0.026(2) 0.0094(17) 0.0103(18) 0.0045(14) -0.0093(15) -0.0018(15)
K11 0.033(3) 0.024(3) 0.021(3) 0.000(2) -0.009(2) -0.010(2)
K12' 0.023(7) 0.056(10) 0.054(10) -0.048(8) 0.004(6) 0.004(6)
K12 0.031(3) 0.025(3) 0.026(3) -0.014(3) 0.007(3) -0.004(3)
K13 0.028(8) 0.045(12) 0.023(9) 0.003(7) -0.010(6) -0.007(6)
K13' 0.070(19) 0.041(10) 0.032(12) 0.001(8) -0.005(11) -0.025(11)
O1 0.034(4) 0.027(4) 0.015(4) -0.003(3) 0.001(3) -0.011(3)
O2 0.022(4) 0.008(3) 0.020(4) -0.004(3) 0.003(3) -0.003(3)
O3 0.021(4) 0.016(4) 0.009(3) -0.001(3) 0.000(3) -0.005(3)
O4 0.013(3) 0.013(4) 0.010(3) -0.002(3) 0.000(3) -0.004(3)
O5 0.013(3) 0.018(4) 0.018(4) -0.005(3) -0.003(3) -0.005(3)
O6 0.021(4) 0.014(4) 0.013(4) -0.005(3) 0.000(3) -0.003(3)
O7 0.016(3) 0.013(4) 0.018(4) -0.005(3) 0.003(3) -0.005(3)
O8 0.012(4) 0.034(5) 0.024(4) -0.008(4) -0.005(3) -0.004(3)
O9 0.015(3) 0.013(4) 0.018(4) -0.004(3) 0.000(3) -0.005(3)
O10 0.012(3) 0.023(4) 0.022(4) -0.004(3) -0.003(3) -0.004(3)
O11 0.012(3) 0.010(3) 0.018(4) -0.002(3) -0.004(3) -0.001(3)
O12 0.011(3) 0.014(4) 0.015(4) -0.004(3) -0.001(3) -0.002(3)
O13 0.015(3) 0.008(3) 0.012(3) 0.000(3) 0.000(3) -0.005(3)
O14 0.016(3) 0.011(3) 0.012(3) -0.001(3) -0.003(3) -0.003(3)
O15 0.021(4) 0.011(4) 0.011(4) -0.001(3) -0.002(3) -0.001(3)
O16 0.015(3) 0.014(4) 0.014(4) -0.002(3) -0.003(3) -0.003(3)
O17 0.026(4) 0.023(4) 0.012(4) -0.003(3) 0.006(3) -0.007(3)
O18 0.022(4) 0.015(4) 0.011(4) 0.001(3) 0.004(3) -0.007(3)
O19 0.018(4) 0.021(4) 0.013(4) -0.008(3) 0.011(3) -0.007(3)
O20 0.022(4) 0.025(4) 0.012(4) 0.004(3) 0.002(3) -0.003(3)
O21 0.017(3) 0.014(4) 0.013(4) 0.001(3) 0.004(3) -0.009(3)
O22 0.018(4) 0.009(3) 0.021(4) 0.004(3) -0.002(3) -0.004(3)
O23 0.017(4) 0.014(4) 0.018(4) 0.001(3) -0.001(3) -0.001(3)
O24 0.012(3) 0.010(3) 0.017(4) -0.004(3) -0.004(3) -0.002(3)
O25 0.018(4) 0.021(4) 0.018(4) 0.003(3) -0.006(3) -0.002(3)
O26 0.024(4) 0.008(3) 0.020(4) -0.004(3) 0.001(3) -0.004(3)
O27 0.012(3) 0.015(4) 0.022(4) -0.006(3) 0.002(3) -0.006(3)
O28 0.017(4) 0.011(4) 0.024(4) -0.005(3) 0.005(3) -0.005(3)
O29 0.015(3) 0.014(4) 0.014(4) -0.003(3) -0.001(3) -0.005(3)
O30 0.012(3) 0.012(3) 0.018(4) -0.004(3) 0.002(3) -0.008(3)
O31 0.015(3) 0.013(4) 0.013(4) -0.005(3) 0.003(3) -0.001(3)
O32 0.021(4) 0.021(4) 0.012(4) -0.008(3) 0.001(3) -0.003(3)
O33 0.015(3) 0.018(4) 0.007(3) -0.008(3) 0.002(3) -0.009(3)
O34 0.015(3) 0.007(3) 0.008(3) -0.001(3) -0.001(3) -0.001(3)
O35 0.022(4) 0.035(5) 0.018(4) -0.009(3) 0.013(3) -0.009(3)
O36 0.017(3) 0.009(3) 0.018(4) -0.006(3) 0.002(3) -0.002(3)
O37 0.013(3) 0.020(4) 0.019(4) -0.005(3) 0.003(3) -0.011(3)
O38 0.020(4) 0.016(4) 0.026(4) -0.004(3) 0.004(3) -0.010(3)
O39 0.018(3) 0.012(4) 0.016(4) -0.007(3) 0.003(3) -0.005(3)
O40 0.021(4) 0.012(4) 0.016(4) -0.007(3) 0.002(3) -0.006(3)
O41 0.021(4) 0.017(4) 0.018(4) -0.009(3) 0.007(3) -0.007(3)
O42 0.021(4) 0.013(4) 0.008(3) -0.003(3) 0.002(3) -0.005(3)
O43 0.014(3) 0.018(4) 0.021(4) -0.008(3) -0.001(3) -0.003(3)
O44 0.012(3) 0.010(3) 0.017(4) -0.002(3) 0.002(3) -0.002(3)
O45 0.022(4) 0.021(4) 0.026(4) -0.003(3) -0.005(3) -0.006(3)
O46 0.017(4) 0.016(4) 0.016(4) -0.002(3) -0.006(3) -0.003(3)
O47 0.015(3) 0.017(4) 0.016(4) -0.004(3) 0.000(3) -0.007(3)
O48 0.012(3) 0.014(4) 0.020(4) -0.007(3) -0.001(3) -0.003(3)
O49 0.025(4) 0.027(4) 0.022(4) -0.017(3) 0.002(3) -0.009(3)
O50 0.021(4) 0.014(4) 0.020(4) -0.007(3) 0.000(3) -0.006(3)
O51 0.014(3) 0.015(4) 0.014(4) -0.007(3) 0.009(3) -0.002(3)
O52 0.009(3) 0.009(3) 0.016(4) -0.002(3) 0.002(3) 0.002(3)
O53 0.017(3) 0.011(3) 0.016(4) -0.005(3) 0.002(3) -0.007(3)
O54 0.015(3) 0.025(4) 0.023(4) -0.009(3) 0.003(3) -0.011(3)
O55 0.023(4) 0.012(4) 0.015(4) -0.008(3) 0.004(3) -0.010(3)
O56 0.014(3) 0.011(3) 0.012(3) -0.006(3) -0.002(3) -0.005(3)
O57 0.007(3) 0.016(4) 0.019(4) -0.003(3) 0.001(3) -0.002(3)
O58 0.014(3) 0.018(4) 0.017(4) -0.004(3) 0.000(3) -0.003(3)
O59 0.012(3) 0.013(4) 0.013(4) 0.000(3) 0.003(3) -0.003(3)
O60 0.012(3) 0.009(3) 0.016(4) -0.004(3) 0.004(3) 0.000(3)
O61 0.015(3) 0.016(4) 0.012(4) -0.002(3) 0.001(3) -0.005(3)
O62 0.015(3) 0.021(4) 0.010(4) -0.002(3) -0.001(3) 0.000(3)
O63 0.009(3) 0.009(3) 0.017(4) -0.001(3) -0.002(3) 0.000(3)
O64 0.012(3) 0.018(4) 0.017(4) -0.003(3) 0.000(3) -0.003(3)
O65 0.016(4) 0.024(4) 0.018(4) -0.004(3) 0.000(3) -0.004(3)
O66 0.010(3) 0.017(4) 0.017(4) -0.004(3) 0.001(3) -0.006(3)
O67 0.011(3) 0.013(4) 0.019(4) -0.005(3) 0.001(3) -0.001(3)
O68 0.017(4) 0.022(4) 0.021(4) -0.010(3) 0.007(3) -0.007(3)
O69 0.007(3) 0.016(4) 0.023(4) -0.004(3) -0.001(3) -0.003(3)
O70 0.022(4) 0.012(4) 0.031(4) -0.001(3) 0.003(3) -0.004(3)
O71 0.018(4) 0.015(4) 0.018(4) 0.001(3) -0.001(3) -0.004(3)
O72 0.020(4) 0.004(3) 0.027(4) 0.000(3) 0.002(3) -0.001(3)
O73 0.038(5) 0.043(5) 0.055(6) -0.019(5) 0.018(4) -0.027(4)
Si1 0.0123(13) 0.0096(13) 0.0075(13) -0.0017(10) 0.0001(10) -0.0025(10)
Si2 0.0088(12) 0.0092(13) 0.0101(13) -0.0013(10) -0.0017(10) -0.0024(10)
W1' 0.0154(3) 0.0133(3) 0.0106(3) -0.00323(17) 0.00176(16) -0.00410(18)
W1 0.0134(7) 0.0201(8) 0.0233(8) -0.0122(5) 0.0026(5) -0.0050(5)
W2 0.0168(7) 0.0154(7) 0.0181(7) -0.0014(5) 0.0039(5) 0.0011(5)
W2' 0.0112(2) 0.0119(3) 0.0113(2) -0.00287(17) -0.00039(16) -0.00310(17)
W3 0.0216(2) 0.0137(2) 0.0111(2) 0.00029(16) 0.00079(16) -0.00727(17)
W4 0.0162(2) 0.0105(2) 0.0153(2) -0.00106(16) -0.00217(16) -0.00134(16)
W5 0.01043(18) 0.0125(2) 0.0148(2) -0.00464(16) 0.00246(15) -0.00367(15)
W6 0.01263(19) 0.01069(19) 0.00940(19) -0.00302(15) 0.00104(14) -0.00336(15)
W7 0.0155(2) 0.0173(2) 0.0135(2) -0.00611(16) 0.00546(15) -0.00702(16)
W8 0.0161(2) 0.0116(2) 0.0140(2) -0.00300(16) 0.00321(15) -0.00691(16)
W9 0.01347(19) 0.00988(19) 0.0156(2) -0.00456(16) 0.00210(15) -0.00320(15)
W10 0.01005(18) 0.01118(19) 0.0129(2) -0.00363(15) 0.00074(15) -0.00382(15)
W11 0.0152(2) 0.0135(2) 0.0142(2) -0.00635(16) 0.00161(15) -0.00495(16)
W12 0.01293(19) 0.0125(2) 0.0143(2) -0.00472(16) 0.00008(15) -0.00527(15)
W13 0.00969(18) 0.01159(19) 0.0118(2) -0.00251(15) 0.00080(14) -0.00296(15)
W14 0.01134(19) 0.0121(2) 0.01009(19) -0.00175(15) -0.00029(14) -0.00394(15)
W15 0.01028(18) 0.0119(2) 0.0122(2) -0.00214(15) -0.00025(15) -0.00311(15)
W16 0.01193(19) 0.0132(2) 0.0132(2) -0.00373(16) 0.00263(15) -0.00360(15)
W17 0.01286(19) 0.0101(2) 0.0161(2) -0.00273(16) 0.00242(15) -0.00178(15)
W18 0.01189(19) 0.00956(19) 0.0141(2) -0.00150(15) 0.00136(15) -0.00332(15)

loop_
_atom_type_symbol
_atom_type_description
_atom_type_scat_dispersion_real
_atom_type_scat_dispersion_imag
_atom_type_scat_source
Fe Fe 0.3463 0.8444 'International Tables Vol C Tables 4.2.6.8 and 6.1.1.4'
H H 0.0000 0.0000 'International Tables Vol C Tables 4.2.6.8 and 6.1.1.4'
K K 0.2009 0.2494 'International Tables Vol C Tables 4.2.6.8 and 6.1.1.4'
O O 0.0106 0.0060 'International Tables Vol C Tables 4.2.6.8 and 6.1.1.4'
Si Si 0.0817 0.0704 'International Tables Vol C Tables 4.2.6.8 and 6.1.1.4'
W W -0.8490 6.8722 'International Tables Vol C Tables 4.2.6.8 and 6.1.1.4'

loop_
_geom_angle_atom_site_label_1
_geom_angle_atom_site_label_2
_geom_angle_atom_site_label_3
_geom_angle
_geom_angle_site_symmetry_1
_geom_angle_site_symmetry_3
O44 Fe1 O48 176.1(3) . .
O44 Fe1 O31 93.1(3) . .
O48 Fe1 O31 86.3(3) . .
O44 Fe1 O47 87.6(3) . .
O48 Fe1 O47 92.7(3) . .
O31 Fe1 O47 176.7(3) . .
O44 Fe1 O45 88.8(3) . .
O48 Fe1 O45 87.3(3) . .
O31 Fe1 O45 89.2(3) . .
O47 Fe1 O45 87.6(3) . .
O44 Fe1 O46 89.5(3) . .
O48 Fe1 O46 94.4(3) . .
O31 Fe1 O46 90.9(2) . .
O47 Fe1 O46 92.3(2) . .
O45 Fe1 O46 178.3(3) . .
O44 Fe1 K4 49.35(18) . .
O48 Fe1 K4 128.48(19) . .
O31 Fe1 K4 128.08(19) . .
O47 Fe1 K4 50.55(18) . .
O45 Fe1 K4 60.6(2) . .
O46 Fe1 K4 118.18(18) . .
O44 Fe1 K5 125.05(19) . 2_665
O48 Fe1 K5 52.09(18) . 2_665
O31 Fe1 K5 49.14(19) . 2_665
O47 Fe1 K5 128.0(2) . 2_665
O45 Fe1 K5 58.2(2) . 2_665
O46 Fe1 K5 123.01(18) . 2_665
K4 Fe1 K5 118.61(7) . 2_665
O44 Fe1 K1 125.09(18) . .
O48 Fe1 K1 57.57(18) . .
O31 Fe1 K1 56.01(19) . .
O47 Fe1 K1 125.91(18) . .
O45 Fe1 K1 128.9(2) . .
O46 Fe1 K1 52.30(18) . .
K4 Fe1 K1 170.44(7) . .
K5 Fe1 K1 70.83(6) 2_665 .
O44 Fe1 K2 54.64(19) . .
O48 Fe1 K2 128.55(19) . .
O31 Fe1 K2 125.3(2) . .
O47 Fe1 K2 57.62(19) . .
O45 Fe1 K2 126.9(2) . .
O46 Fe1 K2 51.81(18) . .
K4 Fe1 K2 66.38(6) . .
K5 Fe1 K2 173.85(7) 2_665 .
K1 Fe1 K2 104.10(6) . .
O1 Fe2 O18 99.4(3) . .
O1 Fe2 O5 100.6(3) . .
O18 Fe2 O5 98.2(3) . .
O1 Fe2 O2 100.0(3) . .
O18 Fe2 O2 87.6(3) . .
O5 Fe2 O2 157.4(3) . .
O1 Fe2 O3 92.2(3) . .
O18 Fe2 O3 165.7(3) . .
O5 Fe2 O3 87.6(3) . .
O2 Fe2 O3 82.3(3) . .
O1 Fe2 O4 173.1(3) . .
O18 Fe2 O4 87.2(3) . .
O5 Fe2 O4 76.5(3) . .
O2 Fe2 O4 82.0(2) . .
O3 Fe2 O4 81.4(2) . .
O1 Fe2 K11 55.5(3) . 2_766
O18 Fe2 K11 83.5(2) . 2_766
O5 Fe2 K11 50.8(2) . 2_766
O2 Fe2 K11 151.8(2) . 2_766
O3 Fe2 K11 110.02(19) . 2_766
O4 Fe2 K11 124.12(18) . 2_766
O18 Fe2' O16 89.8(3) . .
O18 Fe2' O14 92.2(3) . .
O16 Fe2' O14 169.7(3) . .
O18 Fe2' O15 179.5(3) . .
O16 Fe2' O15 90.4(3) . .
O14 Fe2' O15 87.7(3) . .
O18 Fe2' O17 93.1(3) . .
O16 Fe2' O17 96.8(3) . .
O14 Fe2' O17 93.3(3) . .
O15 Fe2' O17 86.5(3) . .
O18 Fe2' O13 92.0(3) . .
O16 Fe2' O13 91.3(3) . .
O14 Fe2' O13 78.5(3) . .
O15 Fe2' O13 88.4(3) . .
O17 Fe2' O13 170.5(3) . .
O18 Fe2' K11 76.1(2) . 2_766
O16 Fe2' K11 144.2(2) . 2_766
O14 Fe2' K11 45.9(2) . 2_766
O15 Fe2' K11 103.5(2) . 2_766
O17 Fe2' K11 52.4(2) . 2_766
O13 Fe2' K11 121.42(19) . 2_766
O18 Fe2' K2 48.5(2) . .
O16 Fe2' K2 43.50(19) . .
O14 Fe2' K2 134.60(19) . .
O15 Fe2' K2 131.77(19) . .
O17 Fe2' K2 108.4(2) . .
O13 Fe2' K2 80.98(17) . .
K11 Fe2' K2 122.22(9) 2_766 .
O10 Fe3 O9 100.3(3) . .
O10 Fe3 O14 100.1(3) . .
O9 Fe3 O14 97.6(3) . .
O10 Fe3 O11 99.7(3) . .
O9 Fe3 O11 89.1(3) . .
O14 Fe3 O11 157.6(3) . .
O10 Fe3 O12 91.3(3) . .
O9 Fe3 O12 166.5(3) . .
O14 Fe3 O12 86.9(3) . .
O11 Fe3 O12 82.2(3) . .
O10 Fe3 O13 171.6(3) . .
O9 Fe3 O13 88.0(3) . .
O14 Fe3 O13 76.9(2) . .
O11 Fe3 O13 82.0(2) . .
O12 Fe3 O13 80.7(2) . .
O10 Fe3 K11 57.5(2) . .
O9 Fe3 K11 82.7(2) . .
O14 Fe3 K11 48.9(2) . .
O11 Fe3 K11 153.46(19) . .
O12 Fe3 K11 109.49(19) . .
O13 Fe3 K11 122.68(18) . .
O10 Fe3 K1 112.2(2) . .
O9 Fe3 K1 44.0(2) . .
O14 Fe3 K1 132.2(2) . .
O11 Fe3 K1 46.28(19) . .
O12 Fe3 K1 124.92(18) . .
O13 Fe3 K1 74.99(16) . .
K11 Fe3 K1 125.33(9) . .
O10 Fe3 K6 44.4(2) . .
O9 Fe3 K6 144.6(2) . .
O14 Fe3 K6 88.1(2) . .
O11 Fe3 K6 98.79(18) . .
O12 Fe3 K6 47.81(17) . .
O13 Fe3 K6 127.21(16) . .
K11 Fe3 K6 74.87(9) . .
K1 Fe3 K6 139.54(6) . .
O5 Fe3' O9 92.3(3) . .
O5 Fe3' O7 170.4(3) . .
O9 Fe3' O7 88.9(3) . .
O5 Fe3' O6 89.3(3) . .
O9 Fe3' O6 177.9(3) . .
O7 Fe3' O6 89.8(3) . .
O5 Fe3' O8 97.2(3) . .
O9 Fe3' O8 89.8(3) . .
O7 Fe3' O8 92.3(3) . .
O6 Fe3' O8 88.6(3) . .
O5 Fe3' O4 78.9(2) . .
O9 Fe3' O4 91.1(3) . .
O7 Fe3' O4 91.6(3) . .
O6 Fe3' O4 90.6(3) . .
O8 Fe3' O4 176.0(3) . .
O5 Fe3' K11 44.6(2) . .
O9 Fe3' K11 76.4(2) . .
O7 Fe3' K11 144.6(2) . .
O6 Fe3' K11 103.8(2) . .
O8 Fe3' K11 56.3(2) . .
O4 Fe3' K11 120.25(19) . .
O5 Fe3' K1 130.5(2) . .
O9 Fe3' K1 45.07(19) . .
O7 Fe3' K1 46.98(19) . .
O6 Fe3' K1 134.19(19) . .
O8 Fe3' K1 104.8(2) . .
O4 Fe3' K1 78.49(18) . .
K11 Fe3' K1 120.20(9) . .
O5 Fe3' K13 83.7(4) . 2_766
O9 Fe3' K13 137.9(4) . 2_766
O7 Fe3' K13 101.7(4) . 2_766
O6 Fe3' K13 40.9(4) . 2_766
O8 Fe3' K13 49.6(3) . 2_766
O4 Fe3' K13 128.5(3) . 2_766
K11 Fe3' K13 71.6(4) . 2_766
K1 Fe3' K13 143.1(3) . 2_766
O5 Fe3' K13' 87.8(5) . 2_766
O9 Fe3' K13' 131.8(4) . 2_766
O7 Fe3' K13' 98.5(5) . 2_766
O6 Fe3' K13' 46.8(4) . 2_766
O8 Fe3' K13' 42.7(4) . 2_766
O4 Fe3' K13' 135.7(4) . 2_766
K11 Fe3' K13' 70.4(5) . 2_766
K1 Fe3' K13' 137.0(4) . 2_766
K13 Fe3' K13' 7.4(4) 2_766 2_766
O85' K1 O85 27.6(5) . .
O85' K1 O84 70.6(5) . .
O85 K1 O84 78.2(5) . .
O85' K1 O84' 56.1(6) . .
O85 K1 O84' 66.7(6) . .
O84 K1 O84' 14.9(4) . .
O85' K1 O9 140.8(4) . .
O85 K1 O9 156.2(4) . .
O84 K1 O9 78.3(3) . .
O84' K1 O9 90.6(5) . .
O85' K1 O46 143.4(4) . .
O85 K1 O46 135.3(4) . .
O84 K1 O46 144.8(4) . .
O84' K1 O46 157.9(5) . .
O9 K1 O46 67.33(18) . .
O85' K1 O11 92.5(4) . .
O85 K1 O11 119.8(4) . .
O84 K1 O11 73.4(3) . .
O84' K1 O11 73.6(4) . .
O9 K1 O11 55.27(19) . .
O46 K1 O11 92.26(19) . .
O85' K1 O7 120.8(4) . .
O85 K1 O7 107.5(4) . .
O84 K1 O7 60.1(3) . .
O84' K1 O7 73.8(5) . .
O9 K1 O7 56.86(19) . .
O46 K1 O7 93.4(2) . .
O11 K1 O7 102.26(19) . .
O85' K1 O31 98.6(4) . .
O85 K1 O31 76.2(4) . .
O84 K1 O31 137.5(3) . .
O84' K1 O31 135.9(4) . .
O9 K1 O31 120.5(2) . .
O46 K1 O31 62.12(18) . .
O11 K1 O31 149.05(19) . .
O7 K1 O31 96.67(19) . .
O85' K1 O60 62.8(4) . .
O85 K1 O60 84.8(4) . .
O84 K1 O60 104.4(3) . .
O84' K1 O60 93.4(5) . .
O9 K1 O60 104.25(19) . .
O46 K1 O60 91.60(19) . .
O11 K1 O60 54.13(18) . .
O7 K1 O60 156.06(19) . .
O31 K1 O60 106.34(18) . .
O85' K1 O48 80.1(4) . .
O85 K1 O48 79.9(4) . .
O84 K1 O48 149.5(4) . .
O84' K1 O48 134.7(5) . .
O9 K1 O48 123.13(19) . .
O46 K1 O48 63.35(18) . .
O11 K1 O48 100.02(18) . .
O7 K1 O48 148.3(2) . .
O31 K1 O48 54.29(17) . .
O60 K1 O48 52.49(17) . .
O85' K1 O29 99.9(4) . .
O85 K1 O29 73.4(4) . .
O84 K1 O29 89.6(3) . .
O84' K1 O29 95.0(4) . .
O9 K1 O29 103.25(19) . .
O46 K1 O29 90.91(19) . .
O11 K1 O29 154.43(19) . .
O7 K1 O29 52.21(17) . .
O31 K1 O29 50.72(16) . .
O60 K1 O29 151.12(19) . .
O48 K1 O29 104.06(17) . .
O86 K2 O16 71.1(2) . .
O86 K2 O46 147.3(2) . .
O16 K2 O46 87.10(19) . .
O86 K2 O2 73.9(2) . .
O16 K2 O2 98.28(19) . .
O46 K2 O2 86.00(19) . .
O86 K2 O36 99.8(2) . .
O16 K2 O36 151.1(2) . .
O46 K2 O36 87.47(19) . .
O2 K2 O36 53.01(18) . .
O86 K2 O44 146.0(2) . .
O16 K2 O44 142.9(2) . .
O46 K2 O44 60.05(18) . .
O2 K2 O44 96.27(19) . .
O36 K2 O44 51.84(18) . .
O86 K2 O18 85.7(2) . .
O16 K2 O18 54.48(18) . .
O46 K2 O18 61.66(18) . .
O2 K2 O18 51.51(18) . .
O36 K2 O18 98.38(19) . .
O44 K2 O18 113.94(18) . .
O86 K2 O83 78.3(2) . 1_455
O16 K2 O83 95.9(2) . 1_455
O46 K2 O83 129.4(2) . 1_455
O2 K2 O83 142.5(2) . 1_455
O36 K2 O83 109.4(2) . 1_455
O44 K2 O83 92.9(2) . 1_455
O18 K2 O83 149.8(2) . 1_455
O86 K2 O66 98.3(2) . .
O16 K2 O66 53.72(18) . .
O46 K2 O66 87.20(19) . .
O2 K2 O66 151.50(19) . .
O36 K2 O66 154.1(2) . .
O44 K2 O66 104.15(19) . .
O18 K2 O66 101.32(18) . .
O83 K2 O66 56.78(19) 1_455 .
O86 K2 O47 143.4(2) . .
O16 K2 O47 96.54(19) . .
O46 K2 O47 60.81(18) . .
O2 K2 O47 142.74(19) . .
O36 K2 O47 105.43(19) . .
O44 K2 O47 53.85(18) . .
O18 K2 O47 115.64(18) . .
O83 K2 O47 68.7(2) 1_455 .
O66 K2 O47 50.46(17) . .
O86 K2 Fe1 175.73(19) . .
O16 K2 Fe1 110.28(15) . .
O46 K2 Fe1 36.72(13) . .
O2 K2 Fe1 109.62(15) . .
O36 K2 Fe1 80.80(14) . .
O44 K2 Fe1 32.65(13) . .
O18 K2 Fe1 98.37(14) . .
O83 K2 Fe1 97.51(17) 1_455 .
O66 K2 Fe1 79.79(13) . .
O47 K2 Fe1 33.18(12) . .
O86 K2 W16 74.16(18) . .
O16 K2 W16 27.89(12) . .
O46 K2 W16 97.97(15) . .
O2 K2 W16 124.47(15) . .
O36 K2 W16 173.96(15) . .
O44 K2 W16 133.46(15) . .
O18 K2 W16 82.03(14) . .
O83 K2 W16 69.13(15) 1_455 .
O66 K2 W16 29.97(12) . .
O47 K2 W16 79.66(13) . .
Fe1 K2 W16 105.13(7) . .
O75 K3 O55 103.8(5) . .
O75 K3 O50 103.4(5) . .
O55 K3 O50 94.9(2) . .
O75 K3 O71 147.8(5) . .
O55 K3 O71 57.67(19) . .
O50 K3 O71 57.3(2) . .
O75 K3 O40 67.2(5) . 1_565
O55 K3 O40 131.7(2) . 1_565
O50 K3 O40 133.4(2) . 1_565
O71 K3 O40 145.1(2) . 1_565
O75 K3 O75' 20.7(5) . .
O55 K3 O75' 85.2(4) . .
O50 K3 O75' 114.5(4) . .
O71 K3 O75' 138.4(4) . .
O40 K3 O75' 73.2(4) 1_565 .
O75 K3 O38 89.0(5) . 1_565
O55 K3 O38 166.6(2) . 1_565
O50 K3 O38 78.1(2) . 1_565
O71 K3 O38 109.2(2) . 1_565
O40 K3 O38 56.92(19) 1_565 1_565
O75' K3 O38 108.0(4) . 1_565
O75 K3 O41 91.2(5) . 1_565
O55 K3 O41 76.80(19) . 1_565
O50 K3 O41 164.6(2) . 1_565
O71 K3 O41 107.5(2) . 1_565
O40 K3 O41 56.89(19) 1_565 1_565
O75' K3 O41 78.1(4) . 1_565
O38 K3 O41 107.3(2) 1_565 1_565
O75 K3 O53 77.7(5) . .
O55 K3 O53 55.93(19) . .
O50 K3 O53 54.65(19) . .
O71 K3 O53 70.05(19) . .
O40 K3 O53 144.9(2) 1_565 .
O75' K3 O53 73.8(4) . .
O38 K3 O53 124.9(2) 1_565 .
O41 K3 O53 125.9(2) 1_565 .
O75 K3 W8 73.4(5) . 1_565
O55 K3 W8 161.75(16) . 1_565
O50 K3 W8 103.33(15) . 1_565
O71 K3 W8 132.70(16) . 1_565
O40 K3 W8 30.31(13) 1_565 1_565
O75' K3 W8 88.3(4) . 1_565
O38 K3 W8 27.19(13) 1_565 1_565
O41 K3 W8 85.17(14) 1_565 1_565
O53 K3 W8 137.74(15) . 1_565
O75 K3 W9 74.9(5) . 1_565
O55 K3 W9 101.19(15) . 1_565
O50 K3 W9 163.80(16) . 1_565
O71 K3 W9 131.14(17) . 1_565
O40 K3 W9 30.83(14) 1_565 1_565
O75' K3 W9 69.4(4) . 1_565
O38 K3 W9 85.74(14) 1_565 1_565
O41 K3 W9 26.70(13) 1_565 1_565
O53 K3 W9 138.10(15) . 1_565
W8 K3 W9 60.57(4) 1_565 1_565
O75 K3 W18 134.8(5) . .
O55 K3 W18 31.34(13) . .
O50 K3 W18 82.58(14) . .
O71 K3 W18 29.93(14) . .
O40 K3 W18 137.66(16) 1_565 .
O75' K3 W18 116.6(4) . .
O38 K3 W18 135.43(16) 1_565 .
O41 K3 W18 83.77(14) 1_565 .
O53 K3 W18 69.69(13) . .
W8 K3 W18 149.76(9) 1_565 .
W9 K3 W18 110.30(7) 1_565 .
O58 K4 O44 159.6(2) 1_455 .
O58 K4 O32 70.6(2) 1_455 2_665
O44 K4 O32 103.5(2) . 2_665
O58 K4 O47 137.3(2) 1_455 .
O44 K4 O47 61.0(2) . .
O32 K4 O47 133.4(2) 2_665 .
O58 K4 O74 79.2(2) 1_455 2_675
O44 K4 O74 118.1(2) . 2_675
O32 K4 O74 70.8(2) 2_665 2_675
O47 K4 O74 79.0(2) . 2_675
O58 K4 O89 87.0(2) 1_455 1_455
O44 K4 O89 75.7(2) . 1_455
O32 K4 O89 106.4(2) 2_665 1_455
O47 K4 O89 110.6(2) . 1_455
O74 K4 O89 166.2(2) 2_675 1_455
O58 K4 O83 82.4(2) 1_455 1_455
O44 K4 O83 98.7(2) . 1_455
O32 K4 O83 151.7(2) 2_665 1_455
O47 K4 O83 73.1(2) . 1_455
O74 K4 O83 113.2(2) 2_675 1_455
O89 K4 O83 62.6(2) 1_455 1_455
O58 K4 O45 133.8(2) 1_455 .
O44 K4 O45 59.00(19) . .
O32 K4 O45 75.8(2) 2_665 .
O47 K4 O45 58.37(19) . .
O74 K4 O45 60.1(2) 2_675 .
O89 K4 O45 133.2(2) 1_455 .
O83 K4 O45 131.5(2) 1_455 .
O58 K4 Fe1 166.20(18) 1_455 .
O44 K4 Fe1 33.83(14) . .
O32 K4 Fe1 108.11(15) 2_665 .
O47 K4 Fe1 34.47(14) . .
O74 K4 Fe1 87.35(17) 2_675 .
O89 K4 Fe1 106.24(18) 1_455 .
O83 K4 Fe1 100.08(15) 1_455 .
O45 K4 Fe1 36.74(13) . .
O58 K4 W10 136.46(17) 1_455 .
O44 K4 W10 23.70(14) . .
O32 K4 W10 88.89(15) 2_665 .
O47 K4 W10 84.60(14) . .
O74 K4 W10 130.68(18) 2_675 .
O89 K4 W10 61.75(17) 1_455 .
O83 K4 W10 105.66(16) 1_455 .
O45 K4 W10 71.68(14) . .
Fe1 K4 W10 56.17(4) . .
O58 K4 K2 129.14(17) 1_455 .
O44 K4 K2 49.35(14) . .
O32 K4 K2 149.94(17) 2_665 .
O47 K4 K2 51.47(15) . .
O74 K4 K2 129.56(18) 2_675 .
O89 K4 K2 59.17(17) 1_455 .
O83 K4 K2 49.44(15) 1_455 .
O45 K4 K2 95.20(14) . .
Fe1 K4 K2 58.45(5) . .
W10 K4 K2 61.13(5) . .
O58 K4 W15 115.49(16) 1_455 .
O44 K4 W15 82.49(14) . .
O32 K4 W15 136.58(17) 2_665 .
O47 K4 W15 21.78(14) . .
O74 K4 W15 68.69(17) 2_675 .
O89 K4 W15 116.66(18) 1_455 .
O83 K4 W15 63.21(15) 1_455 .
O45 K4 W15 70.99(14) . .
Fe1 K4 W15 55.44(4) . .
W10 K4 W15 105.86(5) . .
K2 K4 W15 61.53(5) . .
O28 K5 O43 109.7(2) 1_455 .
O28 K5 O31 138.3(2) 1_455 2_665
O43 K5 O31 110.7(2) . 2_665
O28 K5 O84' 80.7(5) 1_455 1_455
O43 K5 O84' 69.6(4) . 1_455
O31 K5 O84' 104.3(5) 2_665 1_455
O28 K5 O48 96.6(2) 1_455 2_665
O43 K5 O48 135.8(2) . 2_665
O31 K5 O48 59.6(2) 2_665 2_665
O84' K5 O48 151.9(4) 1_455 2_665
O28 K5 O80 84.3(2) 1_455 .
O43 K5 O80 69.4(2) . .
O31 K5 O80 119.3(2) 2_665 .
O84' K5 O80 127.9(5) 1_455 .
O48 K5 O80 79.1(2) 2_665 .
O28 K5 O85 64.4(4) 1_455 2_665
O43 K5 O85 142.7(4) . 2_665
O31 K5 O85 77.4(4) 2_665 2_665
O84' K5 O85 73.1(5) 1_455 2_665
O48 K5 O85 80.5(4) 2_665 2_665
O80 K5 O85 140.0(4) . 2_665
O28 K5 O84 70.2(3) 1_455 1_455
O43 K5 O84 66.4(3) . 1_455
O31 K5 O84 118.6(3) 2_665 1_455
O84' K5 O84 14.3(4) 1_455 1_455
O48 K5 O84 157.8(3) 2_665 1_455
O80 K5 O84 115.8(3) . 1_455
O85 K5 O84 77.7(4) 2_665 1_455
O28 K5 O45 138.5(2) 1_455 2_665
O43 K5 O45 78.7(2) . 2_665
O31 K5 O45 60.78(19) 2_665 2_665
O84' K5 O45 137.2(5) 1_455 2_665
O48 K5 O45 58.61(19) 2_665 2_665
O80 K5 O45 60.1(2) . 2_665
O85 K5 O45 131.7(4) 2_665 2_665
O84 K5 O45 142.4(3) 1_455 2_665
O28 K5 O32 133.8(2) 1_455 2_665
O43 K5 O32 74.74(19) . 2_665
O31 K5 O32 51.88(18) 2_665 2_665
O84' K5 O32 57.1(5) 1_455 2_665
O48 K5 O32 111.52(19) 2_665 2_665
O80 K5 O32 135.2(2) . 2_665
O85 K5 O32 84.4(4) 2_665 2_665
O84 K5 O32 70.5(3) 1_455 2_665
O45 K5 O32 87.69(19) 2_665 2_665
O28 K5 Fe1 130.72(17) 1_455 2_665
O43 K5 Fe1 112.21(16) . 2_665
O31 K5 Fe1 34.14(13) 2_665 2_665
O84' K5 Fe1 138.0(5) 1_455 2_665
O48 K5 Fe1 34.24(14) 2_665 2_665
O80 K5 Fe1 87.26(19) . 2_665
O85 K5 Fe1 94.7(4) 2_665 2_665
O84 K5 Fe1 152.2(3) 1_455 2_665
O45 K5 Fe1 36.92(13) 2_665 2_665
O32 K5 Fe1 82.27(13) 2_665 2_665
O28 K5 W6 141.60(17) 1_455 2_665
O43 K5 W6 94.45(17) . 2_665
O31 K5 W6 25.37(13) 2_665 2_665
O84' K5 W6 80.4(5) 1_455 2_665
O48 K5 W6 84.95(15) 2_665 2_665
O80 K5 W6 133.1(2) . 2_665
O85 K5 W6 78.2(4) 2_665 2_665
O84 K5 W6 94.6(3) 1_455 2_665
O45 K5 W6 73.94(14) 2_665 2_665
O32 K5 W6 26.60(11) 2_665 2_665
Fe1 K5 W6 57.65(4) 2_665 2_665
O86 K6 O54 142.0(2) 1_655 .
O86 K6 O20 96.2(2) 1_655 2_766
O54 K6 O20 74.02(19) . 2_766
O86 K6 O82 138.2(2) 1_655 2_766
O54 K6 O82 75.5(2) . 2_766
O20 K6 O82 74.1(2) 2_766 2_766
O86 K6 O10 94.7(2) 1_655 .
O54 K6 O10 106.63(19) . .
O20 K6 O10 160.0(2) 2_766 .
O82 K6 O10 86.6(2) 2_766 .
O86 K6 O83 78.3(2) 1_655 .
O54 K6 O83 75.0(2) . .
O20 K6 O83 118.5(2) 2_766 .
O82 K6 O83 142.4(2) 2_766 .
O10 K6 O83 80.1(2) . .
O86 K6 O12 147.0(2) 1_655 .
O54 K6 O12 55.29(18) . .
O20 K6 O12 116.7(2) 2_766 .
O82 K6 O12 59.6(2) 2_766 .
O10 K6 O12 54.45(18) . .
O83 K6 O12 84.4(2) . .
O86 K6 O3 81.6(2) 1_655 2_766
O54 K6 O3 117.9(2) . 2_766
O20 K6 O3 55.35(19) 2_766 2_766
O82 K6 O3 59.1(2) 2_766 2_766
O10 K6 O3 110.1(2) . 2_766
O83 K6 O3 158.2(2) . 2_766
O12 K6 O3 117.3(2) . 2_766
O86 K6 O1 58.3(2) 1_655 2_766
O54 K6 O1 159.6(2) . 2_766
O20 K6 O1 106.6(2) 2_766 2_766
O82 K6 O1 85.1(2) 2_766 2_766
O10 K6 O1 65.65(19) . 2_766
O83 K6 O1 119.8(2) . 2_766
O12 K6 O1 109.4(2) . 2_766
O3 K6 O1 53.63(19) 2_766 2_766
O86 K6 O68 65.2(2) 1_655 1_655
O54 K6 O68 79.00(19) . 1_655
O20 K6 O68 58.36(19) 2_766 1_655
O82 K6 O68 130.5(2) 2_766 1_655
O10 K6 O68 141.6(2) . 1_655
O83 K6 O68 64.5(2) . 1_655
O12 K6 O68 130.5(2) . 1_655
O3 K6 O68 99.31(19) 2_766 1_655
O1 K6 O68 119.2(2) 2_766 1_655
O86 K6 W3 83.60(17) 1_655 2_766
O54 K6 W3 98.67(15) . 2_766
O20 K6 W3 27.04(13) 2_766 2_766
O82 K6 W3 69.47(15) 2_766 2_766
O10 K6 W3 139.43(17) . 2_766
O83 K6 W3 137.97(18) . 2_766
O12 K6 W3 126.57(14) . 2_766
O3 K6 W3 29.40(13) 2_766 2_766
O1 K6 W3 79.62(14) 2_766 2_766
O68 K6 W3 73.51(13) 1_655 2_766
O86 K6 W12 151.45(19) 1_655 .
O54 K6 W12 27.05(13) . .
O20 K6 W12 97.98(15) 2_766 .
O82 K6 W12 69.90(16) 2_766 .
O10 K6 W12 79.81(14) . .
O83 K6 W12 73.17(15) . .
O12 K6 W12 29.11(13) . .
O3 K6 W12 126.66(15) 2_766 .
O1 K6 W12 138.42(16) 2_766 .
O68 K6 W12 102.19(15) 1_655 .
W3 K6 W12 118.67(7) 2_766 .
O73 K7 O72 84.9(2) . .
O73 K7 O74 147.9(3) . .
O72 K7 O74 89.1(2) . .
O73 K7 O59 70.6(2) . 2_775
O72 K7 O59 146.2(2) . 2_775
O74 K7 O59 123.9(2) . 2_775
O73 K7 O65 80.9(2) . 2_675
O72 K7 O65 72.9(2) . 2_675
O74 K7 O65 67.2(2) . 2_675
O59 K7 O65 123.3(2) 2_775 2_675
O73 K7 O87 109.5(2) . 1_655
O72 K7 O87 117.0(2) . 1_655
O74 K7 O87 101.3(2) . 1_655
O59 K7 O87 55.0(2) 2_775 1_655
O65 K7 O87 165.6(2) 2_675 1_655
O73 K7 O73 86.1(3) . 2_775
O72 K7 O73 67.8(2) . 2_775
O74 K7 O73 120.6(3) . 2_775
O59 K7 O73 87.1(2) 2_775 2_775
O65 K7 O73 139.5(2) 2_675 2_775
O87 K7 O73 53.3(2) 1_655 2_775
O73 K7 O58 109.1(2) . 2_775
O72 K7 O58 160.7(2) . 2_775
O74 K7 O58 71.9(2) . 2_775
O59 K7 O58 53.05(17) 2_775 2_775
O65 K7 O58 95.81(19) 2_675 2_775
O87 K7 O58 71.7(2) 1_655 2_775
O73 K7 O58 124.7(2) 2_775 2_775
O73 K7 O41 142.9(3) . 1_565
O72 K7 O41 74.7(2) . 1_565
O74 K7 O41 63.7(2) . 1_565
O59 K7 O41 111.49(19) 2_775 1_565
O65 K7 O41 120.34(19) 2_675 1_565
O87 K7 O41 57.0(2) 1_655 1_565
O73 K7 O41 57.68(19) 2_775 1_565
O58 K7 O41 99.07(18) 2_775 1_565
O73 K7 W13 86.04(19) . 2_775
O72 K7 W13 170.89(18) . 2_775
O74 K7 W13 97.93(19) . 2_775
O59 K7 W13 28.70(13) 2_775 2_775
O65 K7 W13 104.53(16) 2_675 2_775
O87 K7 W13 67.41(17) 1_655 2_775
O73 K7 W13 112.69(16) 2_775 2_775
O58 K7 W13 26.10(12) 2_775 2_775
O41 K7 W13 113.59(14) 1_565 2_775
O73 K7 K8' 49.6(3) . 2_675
O72 K7 K8' 48.5(3) . 2_675
O74 K7 K8' 104.7(3) . 2_675
O59 K7 K8' 118.8(3) 2_775 2_675
O65 K7 K8' 45.0(3) 2_675 2_675
O87 K7 K8' 149.4(3) 1_655 2_675
O73 K7 K8' 98.9(3) 2_775 2_675
O58 K7 K8' 132.0(3) 2_775 2_675
O41 K7 K8' 122.9(2) 1_565 2_675
W13 K7 K8' 123.5(2) 2_775 2_675
O73 K7 K4 117.1(2) . 2_675
O72 K7 K4 122.03(16) . 2_675
O74 K7 K4 43.14(19) . 2_675
O59 K7 K4 90.38(14) 2_775 2_675
O65 K7 K4 60.51(15) 2_675 2_675
O87 K7 K4 105.22(17) 1_655 2_675
O73 K7 K4 154.30(18) 2_775 2_675
O58 K7 K4 40.09(12) 2_775 2_675
O41 K7 K4 100.02(13) 1_565 2_675
W13 K7 K4 61.68(5) 2_775 2_675
K8' K7 K4 104.7(2) 2_675 2_675
K8' K8 O87 65(2) . .
K8' K8 O70 109(2) . .
O87 K8 O70 117.0(3) . .
K8' K8 O67 96(2) . .
O87 K8 O67 159.3(3) . .
O70 K8 O67 58.1(2) . .
K8' K8 O61 131(2) . 2_675
O87 K8 O61 77.8(2) . 2_675
O70 K8 O61 115.6(3) . 2_675
O67 K8 O61 122.9(2) . 2_675
K8' K8 O79 146(2) . .
O87 K8 O79 139.3(2) . .
O70 K8 O79 82.33(19) . .
O67 K8 O79 61.39(16) . .
O61 K8 O79 61.52(16) 2_675 .
K8' K8 O62 126(2) . 2_675
O87 K8 O62 66.5(2) . 2_675
O70 K8 O62 73.1(2) . 2_675
O67 K8 O62 124.1(2) . 2_675
O61 K8 O62 56.0(2) 2_675 2_675
O79 K8 O62 88.40(18) . 2_675
K8' K8 O72 86(2) . 2_675
O87 K8 O72 79.2(2) . 2_675
O70 K8 O72 161.2(3) . 2_675
O67 K8 O72 110.2(2) . 2_675
O61 K8 O72 56.0(2) 2_675 2_675
O79 K8 O72 78.97(17) . 2_675
O62 K8 O72 108.0(2) 2_675 2_675
K8' K8 O65 61(2) . .
O87 K8 O65 117.3(3) . .
O70 K8 O65 108.9(2) . .
O67 K8 O65 54.59(19) . .
O61 K8 O65 117.7(2) 2_675 .
O79 K8 O65 84.89(17) . .
O62 K8 O65 172.6(2) 2_675 .
O72 K8 O65 67.8(2) 2_675 .
K8' K8 O78 25(2) . .
O87 K8 O78 83.5(4) . .
O70 K8 O78 86.1(4) . .
O67 K8 O78 76.2(4) . .
O61 K8 O78 156.1(4) 2_675 .
O79 K8 O78 135.7(4) . .
O62 K8 O78 128.4(5) 2_675 .
O72 K8 O78 106.1(5) 2_675 .
O65 K8 O78 58.9(4) . .
K8' K8 O77 58(2) . .
O87 K8 O77 65.9(3) . .
O70 K8 O77 61.4(3) . .
O67 K8 O77 96.9(3) . .
O61 K8 O77 132.1(3) 2_675 .
O79 K8 O77 143.8(3) . .
O62 K8 O77 80.6(3) 2_675 .
O72 K8 O77 137.3(3) 2_675 .
O65 K8 O77 106.6(3) . .
O78 K8 O77 48.3(5) . .
K8' K8 W17 100(2) . .
O87 K8 W17 138.4(2) . .
O70 K8 W17 28.24(14) . .
O67 K8 W17 30.75(13) . .
O61 K8 W17 128.9(2) 2_675 .
O79 K8 W17 74.89(9) . .
O62 K8 W17 100.16(18) 2_675 .
O72 K8 W17 140.68(18) 2_675 .
O65 K8 W17 81.02(15) . .
O78 K8 W17 74.9(4) . .
O77 K8 W17 73.3(2) . .
K8 K8' O87 104(2) . .
K8 K8' O78 150(2) . .
O87 K8' O78 97.0(7) . .
K8 K8' O65 110(2) . .
O87 K8' O65 132.7(6) . .
O78 K8' O65 67.1(6) . .
K8 K8' O77 113(2) . .
O87 K8' O77 71.7(5) . .
O78 K8' O77 54.8(6) . .
O65 K8' O77 120.1(6) . .
K8 K8' O67 73.4(19) . .
O87 K8' O67 170.2(7) . .
O78 K8' O67 82.1(6) . .
O65 K8' O67 55.9(3) . .
O77 K8' O67 100.2(5) . .
K8 K8' O72 84(2) . 2_675
O87 K8' O72 81.9(5) . 2_675
O78 K8' O72 119.5(7) . 2_675
O65 K8' O72 70.5(4) . 2_675
O77 K8' O72 151.1(6) . 2_675
O67 K8' O72 107.1(5) . 2_675
K8 K8' O70 61.5(19) . .
O87 K8' O70 115.7(6) . .
O78 K8' O70 90.8(7) . .
O65 K8' O70 109.1(5) . .
O77 K8' O70 62.0(4) . .
O67 K8' O70 54.7(3) . .
O72 K8' O70 143.8(5) 2_675 .
K8 K8' O73 153(2) . 2_675
O87 K8' O73 58.1(4) . 2_675
O78 K8' O73 56.6(6) . 2_675
O65 K8' O73 77.3(4) . 2_675
O77 K8' O73 82.4(5) . 2_675
O67 K8' O73 127.4(6) . 2_675
O72 K8' O73 73.7(4) 2_675 2_675
O70 K8' O73 142.4(6) . 2_675
K8 K8' O61 41.6(18) . 2_675
O87 K8' O61 74.0(4) . 2_675
O78 K8' O61 168.0(8) . 2_675
O65 K8' O61 113.0(5) . 2_675
O77 K8' O61 126.9(6) . 2_675
O67 K8' O61 108.1(5) . 2_675
O72 K8' O61 52.2(3) 2_675 2_675
O70 K8' O61 100.2(4) . 2_675
O73 K8' O61 111.4(5) 2_675 2_675
K8 K8' O62 46.7(18) . 2_675
O87 K8' O62 63.5(4) . 2_675
O78 K8' O62 133.8(7) . 2_675
O65 K8' O62 156.3(6) . 2_675
O77 K8' O62 79.1(5) . 2_675
O67 K8' O62 110.2(5) . 2_675
O72 K8' O62 99.7(5) 2_675 2_675
O70 K8' O62 65.8(3) . 2_675
O73 K8' O62 121.7(5) 2_675 2_675
O61 K8' O62 49.4(3) 2_675 2_675
K8 K8' O79 29.3(18) . .
O87 K8' O79 126.6(6) . .
O78 K8' O79 136.4(7) . .
O65 K8' O79 80.7(4) . .
O77 K8' O79 133.6(5) . .
O67 K8' O79 55.1(3) . .
O72 K8' O79 72.2(3) 2_675 .
O70 K8' O79 72.2(3) . .
O73 K8' O79 143.9(6) 2_675 .
O61 K8' O79 53.1(2) 2_675 .
O62 K8' O79 75.8(3) 2_675 .
K9 K9' O76 173(2) . .
K9 K9' O27 88.9(15) . 1_465
O76 K9' O27 88.1(8) . 1_465
K9 K9' O70 72.9(14) . .
O76 K9' O70 113.3(9) . .
O27 K9' O70 134.0(7) 1_465 .
K9 K9' O77 78.3(15) . .
O76 K9' O77 106.1(9) . .
O27 K9' O77 68.8(5) 1_465 .
O70 K9' O77 66.3(5) . .
K9 K9' O38 117.4(17) . 1_565
O76 K9' O38 62.9(6) . 1_565
O27 K9' O38 143.7(7) 1_465 1_565
O70 K9' O38 80.2(5) . 1_565
O77 K9' O38 137.3(7) . 1_565
K9 K9' O80 54.9(14) . 1_565
O76 K9' O80 122.5(9) . 1_565
O27 K9' O80 121.9(7) 1_465 1_565
O70 K9' O80 81.5(5) . 1_565
O77 K9' O80 129.5(7) . 1_565
O38 K9' O80 66.1(4) 1_565 1_565
K9 K9' O91 101.3(17) . 1_465
O76 K9' O91 72.2(7) . 1_465
O27 K9' O91 73.5(5) 1_465 1_465
O70 K9' O91 150.3(7) . 1_465
O77 K9' O91 142.3(7) . 1_465
O38 K9' O91 76.9(5) 1_565 1_465
O80 K9' O91 72.1(5) 1_565 1_465
K9 K9' O28 45.3(13) . 1_465
O76 K9' O28 128.8(9) . 1_465
O27 K9' O28 53.1(4) 1_465 1_465
O70 K9' O28 117.7(6) . 1_465
O77 K9' O28 90.7(5) . 1_465
O38 K9' O28 129.5(6) 1_565 1_465
O80 K9' O28 70.5(5) 1_565 1_465
O91 K9' O28 66.0(4) 1_465 1_465
K9 K9' K12 132.7(17) . .
O76 K9' K12 53.1(6) . .
O27 K9' K12 89.0(5) 1_465 .
O70 K9' K12 75.2(5) . .
O77 K9' K12 57.2(4) . .
O38 K9' K12 89.9(5) 1_565 .
O80 K9' K12 149.1(6) 1_565 .
O91 K9' K12 123.1(6) 1_465 .
O28 K9' K12 138.9(6) 1_465 .
K9 K9' W5 65.3(14) . 1_465
O76 K9' W5 110.3(8) . 1_465
O27 K9' W5 26.9(2) 1_465 1_465
O70 K9' W5 129.2(6) . 1_465
O77 K9' W5 77.8(4) . 1_465
O38 K9' W5 144.7(6) 1_565 1_465
O80 K9' W5 96.2(5) 1_565 1_465
O91 K9' W5 68.4(4) 1_465 1_465
O28 K9' W5 26.25(18) 1_465 1_465
K12 K9' W5 114.2(5) . 1_465
K9 K9' K13' 143.7(18) . 2_676
O76 K9' K13' 30.4(7) . 2_676
O27 K9' K13' 63.1(6) 1_465 2_676
O70 K9' K13' 143.2(8) . 2_676
O77 K9' K13' 109.1(7) . 2_676
O38 K9' K13' 82.0(6) 1_565 2_676
O80 K9' K13' 119.6(6) 1_565 2_676
O91 K9' K13' 50.8(5) 1_465 2_676
O28 K9' K13' 98.5(6) 1_465 2_676
K12 K9' K13' 72.8(5) . 2_676
W5 K9' K13' 81.2(6) 1_465 2_676
K9' K9 O70 91.7(15) . .
K9' K9 O80 112.1(16) . 1_565
O70 K9 O80 90.8(3) . 1_565
K9' K9 O76 4.8(15) . .
O70 K9 O76 96.3(4) . .
O80 K9 O76 110.2(4) 1_565 .
K9' K9 O77 86.6(15) . .
O70 K9 O77 68.7(3) . .
O80 K9 O77 153.2(4) 1_565 .
O76 K9 O77 89.8(4) . .
K9' K9 O27 75.7(15) . 1_465
O70 K9 O27 135.8(3) . 1_465
O80 K9 O27 133.3(3) 1_565 1_465
O76 K9 O27 73.5(4) . 1_465
O77 K9 O27 68.4(3) . 1_465
K9' K9 O28 124.1(15) . 1_465
O70 K9 O28 143.3(3) . 1_465
O80 K9 O28 83.3(2) 1_565 1_465
O76 K9 O28 119.8(4) . 1_465
O77 K9 O28 102.5(3) . 1_465
O27 K9 O28 58.3(2) 1_465 1_465
K9' K9 O62 167.1(16) . 2_675
O70 K9 O62 75.4(2) . 2_675
O80 K9 O62 70.2(2) 1_565 2_675
O76 K9 O62 171.7(4) . 2_675
O77 K9 O62 87.4(3) . 2_675
O27 K9 O62 112.5(2) 1_465 2_675
O28 K9 O62 68.5(2) 1_465 2_675
K9' K9 O91 66.2(15) . 1_465
O70 K9 O91 143.5(3) . 1_465
O80 K9 O91 72.9(3) 1_565 1_465
O76 K9 O91 61.5(4) . 1_465
O77 K9 O91 133.7(3) . 1_465
O27 K9 O91 68.9(2) 1_465 1_465
O28 K9 O91 68.5(2) 1_465 1_465
O62 K9 O91 125.4(3) 2_675 1_465
K9' K9 W5 103.9(15) . 1_465
O70 K9 W5 146.8(2) . 1_465
O80 K9 W5 109.4(2) 1_565 1_465
O76 K9 W5 100.8(3) . 1_465
O77 K9 W5 82.9(2) . 1_465
O27 K9 W5 31.15(14) 1_465 1_465
O28 K9 W5 27.69(14) 1_465 1_465
O62 K9 W5 86.68(16) 2_675 1_465
O91 K9 W5 69.38(17) 1_465 1_465
K9' K9 K12 39.5(15) . .
O70 K9 K12 67.09(19) . .
O80 K9 K12 138.5(2) 1_565 .
O76 K9 K12 43.7(3) . .
O77 K9 K12 49.8(3) . .
O27 K9 K12 77.49(18) 1_465 .
O28 K9 K12 135.3(2) 1_465 .
O62 K9 K12 130.5(2) 2_675 .
O91 K9 K12 103.8(2) 1_465 .
W5 K9 K12 107.60(12) 1_465 .
K9' K9 K8 123.3(15) . .
O70 K9 K8 43.45(18) . .
O80 K9 K8 102.8(2) 1_565 .
O76 K9 K8 128.0(4) . .
O77 K9 K8 50.4(3) . .
O27 K9 K8 110.36(19) 1_465 .
O28 K9 K8 102.7(2) 1_465 .
O62 K9 K8 45.37(16) 2_675 .
O91 K9 K8 170.4(2) 1_465 .
W5 K9 K8 104.80(13) 1_465 .
K12 K9 K8 85.21(13) . .
O81 K10 O82 146.9(6) . .
O81 K10 O75' 78.1(7) . 2_766
O82 K10 O75' 134.8(5) . 2_766
O81 K10 O75 67.9(7) . 2_766
O82 K10 O75 143.8(5) . 2_766
O75' K10 O75 20.8(5) 2_766 2_766
O81 K10 O81 37.2(10) . 2_756
O82 K10 O81 141.5(5) . 2_756
O75' K10 O81 65.1(7) 2_766 2_756
O75 K10 O81 68.5(7) 2_766 2_756
O81 K10 O20 96.8(5) . .
O82 K10 O20 76.0(2) . .
O75' K10 O20 100.9(4) 2_766 .
O75 K10 O20 119.1(5) 2_766 .
O81 K10 O20 66.8(5) 2_756 .
O81 K10 O25 67.2(6) . .
O82 K10 O25 82.9(2) . .
O75' K10 O25 139.3(5) 2_766 .
O75 K10 O25 120.2(5) 2_766 .
O81 K10 O25 95.9(6) 2_756 .
O20 K10 O25 103.7(2) . .
O81 K10 O49 102.6(5) . 2_766
O82 K10 O49 80.8(2) . 2_766
O75' K10 O49 95.5(4) 2_766 2_766
O75 K10 O49 80.4(5) 2_766 2_766
O81 K10 O49 135.9(5) 2_756 2_766
O20 K10 O49 156.8(2) . 2_766
O25 K10 O49 73.0(2) . 2_766
O81 K10 O54 133.1(6) . 2_766
O82 K10 O54 75.7(2) . 2_766
O75' K10 O54 61.4(4) 2_766 2_766
O75 K10 O54 79.2(5) 2_766 2_766
O81 K10 O54 100.3(6) 2_756 2_766
O20 K10 O54 70.66(19) . 2_766
O25 K10 O54 158.6(2) . 2_766
O49 K10 O54 103.8(2) 2_766 2_766
O81 K10 O23 77.6(6) . .
O82 K10 O23 72.7(2) . .
O75' K10 O23 140.2(4) 2_766 .
O75 K10 O23 143.3(5) 2_766 .
O81 K10 O23 76.5(6) 2_756 .
O20 K10 O23 51.88(18) . .
O25 K10 O23 51.79(18) . .
O49 K10 O23 120.4(2) 2_766 .
O54 K10 O23 119.0(2) 2_766 .
O81 K10 O53 135.1(6) . 2_766
O82 K10 O53 72.8(2) . 2_766
O75' K10 O53 69.9(4) 2_766 2_766
O75 K10 O53 71.2(4) 2_766 2_766
O81 K10 O53 134.8(6) 2_756 2_766
O20 K10 O53 119.2(2) . 2_766
O25 K10 O53 122.1(2) . 2_766
O49 K10 O53 52.04(18) 2_766 2_766
O54 K10 O53 51.81(17) 2_766 2_766
O23 K10 O53 145.5(2) . 2_766
O81 K10 O95 51.0(7) . .
O82 K10 O95 130.1(5) . .
O75' K10 O95 74.4(6) 2_766 .
O75 K10 O95 53.7(6) 2_766 .
O81 K10 O95 83.0(6) 2_756 .
O20 K10 O95 147.9(4) . .
O25 K10 O95 67.6(4) . .
O49 K10 O95 53.1(4) 2_766 .
O54 K10 O95 128.1(4) 2_766 .
O23 K10 O95 112.1(4) . .
O53 K10 O95 89.5(4) 2_766 .
K11 K11 O5 71.9(3) 2_766 .
K11 K11 O14 71.4(3) 2_766 .
O5 K11 O14 71.6(2) . .
K11 K11 O14 70.1(3) 2_766 2_766
O5 K11 O14 96.2(3) . 2_766
O14 K11 O14 141.5(2) . 2_766
K11 K11 O5 69.5(3) 2_766 2_766
O5 K11 O5 141.4(2) . 2_766
O14 K11 O5 95.8(2) . 2_766
O14 K11 O5 70.7(2) 2_766 2_766
K11 K11 O1 128.6(4) 2_766 2_766
O5 K11 O1 159.2(3) . 2_766
O14 K11 O1 108.7(3) . 2_766
O14 K11 O1 95.3(2) 2_766 2_766
O5 K11 O1 59.3(2) 2_766 2_766
K11 K11 O17 131.8(4) 2_766 2_766
O5 K11 O17 109.0(3) . 2_766
O14 K11 O17 156.5(3) . 2_766
O14 K11 O17 61.9(2) 2_766 2_766
O5 K11 O17 96.8(2) 2_766 2_766
O1 K11 O17 62.1(2) 2_766 2_766
K11 K11 O10 129.5(4) 2_766 .
O5 K11 O10 95.3(2) . .
O14 K11 O10 58.3(2) . .
O14 K11 O10 159.8(3) 2_766 .
O5 K11 O10 109.1(3) 2_766 .
O1 K11 O10 69.1(2) 2_766 .
O17 K11 O10 98.7(2) 2_766 .
K11 K11 O8 134.3(4) 2_766 .
O5 K11 O8 62.5(2) . .
O14 K11 O8 94.4(2) . .
O14 K11 O8 112.6(3) 2_766 .
O5 K11 O8 156.1(3) 2_766 .
O1 K11 O8 97.0(2) 2_766 .
O17 K11 O8 67.0(2) 2_766 .
O10 K11 O8 59.2(2) . .
K11 K11 W1' 100.3(3) 2_766 2_766
O5 K11 W1' 169.3(2) . 2_766
O14 K11 W1' 113.4(2) . 2_766
O14 K11 W1' 73.95(17) 2_766 2_766
O5 K11 W1' 31.71(14) 2_766 2_766
O1 K11 W1' 30.23(15) 2_766 2_766
O17 K11 W1' 70.45(17) 2_766 2_766
O10 K11 W1' 95.35(18) . 2_766
O8 K11 W1' 124.7(2) . 2_766
K11 K11 Fe2 100.3(3) 2_766 2_766
O5 K11 Fe2 169.3(2) . 2_766
O14 K11 Fe2 113.4(2) . 2_766
O14 K11 Fe2 73.95(17) 2_766 2_766
O5 K11 Fe2 31.71(14) 2_766 2_766
O1 K11 Fe2 30.23(15) 2_766 2_766
O17 K11 Fe2 70.45(17) 2_766 2_766
O10 K11 Fe2 95.35(18) . 2_766
O8 K11 Fe2 124.7(2) . 2_766
W1' K11 Fe2 0.000(14) 2_766 2_766
K12 K12' O93 119.8(12) . .
K12 K12' O93' 109.6(16) . .
O93 K12' O93' 19.5(13) . .
K12 K12' O95 102.7(9) . 1_465
O93 K12' O95 124.6(11) . 1_465
O93' K12' O95 116.8(15) . 1_465
K12 K12' O68 117.2(7) . .
O93 K12' O68 69.5(7) . .
O93' K12' O68 88.9(13) . .
O95 K12' O68 121.7(9) 1_465 .
K12 K12' O20 171.8(8) . 2_666
O93 K12' O20 66.6(8) . 2_666
O93' K12' O20 78.0(13) . 2_666
O95 K12' O20 75.7(8) 1_465 2_666
O68 K12' O20 58.8(4) . 2_666
K12 K12' O81 124.0(8) . 1_465
O93 K12' O81 71.2(8) . 1_465
O93' K12' O81 61.4(13) . 1_465
O95 K12' O81 55.4(8) 1_465 1_465
O68 K12' O81 117.6(7) . 1_465
O20 K12' O81 61.9(6) 2_666 1_465
K12 K12' O69 64.6(6) . .
O93 K12' O69 84.0(7) . .
O93' K12' O69 93.6(13) . .
O95 K12' O69 149.7(8) 1_465 .
O68 K12' O69 54.4(3) . .
O20 K12' O69 112.8(4) 2_666 .
O81 K12' O69 154.8(7) 1_465 .
K12 K12' O51 75.0(5) . .
O93 K12' O51 118.0(7) . .
O93' K12' O51 134.4(13) . .
O95 K12' O51 105.5(7) 1_465 .
O68 K12' O51 53.0(3) . .
O20 K12' O51 97.6(4) 2_666 .
O81 K12' O51 153.5(8) 1_465 .
O69 K12' O51 45.9(2) . .
K12 K12' O25 66.5(6) . 1_465
O93 K12' O25 89.9(7) . 1_465
O93' K12' O25 70.4(13) . 1_465
O95 K12' O25 75.4(7) 1_465 1_465
O68 K12' O25 158.2(5) . 1_465
O20 K12' O25 120.1(4) 2_666 1_465
O81 K12' O25 58.5(5) 1_465 1_465
O69 K12' O25 118.6(6) . 1_465
O51 K12' O25 140.4(6) . 1_465
K12 K12' W16 90.5(6) . .
O93 K12' W16 86.6(7) . .
O93' K12' W16 103.7(13) . .
O95 K12' W16 129.2(8) 1_465 .
O68 K12' W16 27.20(16) . .
O20 K12' W16 84.6(4) 2_666 .
O81 K12' W16 144.8(7) 1_465 .
O69 K12' W16 32.44(16) . .
O51 K12' W16 31.39(15) . .
O25 K12' W16 151.0(6) 1_465 .
K12 K12' K10 96.5(6) . 1_465
O93 K12' K10 97.6(7) . 1_465
O93' K12' K10 82.4(13) . 1_465
O95 K12' K10 40.4(6) 1_465 1_465
O68 K12' K10 146.2(5) . 1_465
O20 K12' K10 87.4(3) 2_666 1_465
O81 K12' K10 31.3(5) 1_465 1_465
O69 K12' K10 158.2(5) . 1_465
O51 K12' K10 143.1(4) . 1_465
O25 K12' K10 40.01(19) 1_465 1_465
W16 K12' K10 168.7(5) . 1_465
K12' K12 O93 32.6(7) . .
K12' K12 O76 152.8(7) . .
O93 K12 O76 138.8(5) . .
K12' K12 O94 110.5(9) . .
O93 K12 O94 143.1(7) . .
O76 K12 O94 71.1(7) . .
K12' K12 O69 88.6(5) . .
O93 K12 O69 76.2(4) . .
O76 K12 O69 116.2(4) . .
O94 K12 O69 113.5(7) . .
K12' K12 O95 49.3(7) . 1_465
O93 K12 O95 77.2(6) . 1_465
O76 K12 O95 111.6(6) . 1_465
O94 K12 O95 69.7(7) . 1_465
O69 K12 O95 130.2(5) . 1_465
K12' K12 O25 87.9(6) . 1_465
O93 K12 O25 80.4(4) . 1_465
O76 K12 O25 66.0(4) . 1_465
O94 K12 O25 103.6(7) . 1_465
O69 K12 O25 141.4(3) . 1_465
O95 K12 O25 71.8(5) 1_465 1_465
K12' K12 O93' 44.5(11) . .
O93 K12 O93' 16.4(9) . .
O76 K12 O93' 122.5(10) . .
O94 K12 O93' 150.4(11) . .
O69 K12 O93' 85.2(9) . .
O95 K12 O93' 80.7(11) 1_465 .
O25 K12 O93' 66.0(9) 1_465 .
K12' K12 O77 97.8(7) . .
O93 K12 O77 65.2(4) . .
O76 K12 O77 82.9(4) . .
O94 K12 O77 151.7(7) . .
O69 K12 O77 67.7(3) . .
O95 K12 O77 132.9(5) 1_465 .
O25 K12 O77 74.8(3) 1_465 .
O93' K12 O77 55.5(10) . .
K12' K12 O51 79.7(6) . .
O93 K12 O51 93.8(4) . .
O76 K12 O51 124.5(4) . .
O94 K12 O51 72.5(7) . .
O69 K12 O51 48.37(19) . .
O95 K12 O51 92.9(5) 1_465 .
O25 K12 O51 164.5(3) 1_465 .
O93' K12 O51 109.7(9) . .
O77 K12 O51 115.9(3) . .
K12' K12 K9' 146.5(7) . .
O93 K12 K9' 114.9(5) . .
O76 K12 K9' 34.9(4) . .
O94 K12 K9' 101.3(7) . .
O69 K12 K9' 88.4(4) . .
O95 K12 K9' 141.2(6) 1_465 .
O25 K12 K9' 74.2(4) 1_465 .
O93' K12 K9' 102.0(10) . .
O77 K12 K9' 50.7(4) . .
O51 K12 K9' 121.1(4) . .
K12' K12 W16 68.3(5) . .
O93 K12 W16 69.9(3) . .
O76 K12 W16 138.9(4) . .
O94 K12 W16 101.4(7) . .
O69 K12 W16 28.32(15) . .
O95 K12 W16 102.5(5) 1_465 .
O25 K12 W16 150.3(2) 1_465 .
O93' K12 W16 84.3(9) . .
O77 K12 W16 90.5(3) . .
O51 K12 W16 28.86(12) . .
K9' K12 W16 116.3(3) . .
K13' K13 O92' 45(6) . .
K13' K13 O6 109(6) . 2_766
O92' K13 O6 153.7(11) . 2_766
K13' K13 O49 122(7) . .
O92' K13 O49 77.8(10) . .
O6 K13 O49 126.4(7) 2_766 .
K13' K13 O25 126(7) . 2_766
O92' K13 O25 128.5(13) . 2_766
O6 K13 O25 58.4(5) 2_766 2_766
O49 K13 O25 77.7(6) . 2_766
K13' K13 O82 145(8) . 2_766
O92' K13 O82 136.5(13) . 2_766
O6 K13 O82 65.0(5) 2_766 2_766
O49 K13 O82 81.1(5) . 2_766
O25 K13 O82 82.2(5) 2_766 2_766
K13' K13 O15 106(7) . .
O92' K13 O15 74.3(10) . .
O6 K13 O15 125.4(8) 2_766 .
O49 K13 O15 57.1(5) . .
O25 K13 O15 124.7(6) 2_766 .
O82 K13 O15 62.3(5) 2_766 .
K13' K13 O17 60(7) . .
O92' K13 O17 61.7(10) . .
O6 K13 O17 112.6(9) 2_766 .
O49 K13 O17 107.0(8) . .
O25 K13 O17 169.8(9) 2_766 .
O82 K13 O17 89.5(8) 2_766 .
O15 K13 O17 54.9(5) . .
K13' K13 O76 65(7) . 2_676
O92' K13 O76 70.8(10) . 2_676
O6 K13 O76 96.1(8) 2_766 2_676
O49 K13 O76 91.2(8) . 2_676
O25 K13 O76 65.2(7) 2_766 2_676
O82 K13 O76 147.4(9) 2_766 2_676
O15 K13 O76 137.0(9) . 2_676
O17 K13 O76 122.9(6) . 2_676
K13' K13 O8 59(6) . 2_766
O92' K13 O8 101.4(10) . 2_766
O6 K13 O8 56.5(5) 2_766 2_766
O49 K13 O8 170.9(11) . 2_766
O25 K13 O8 109.2(8) 2_766 2_766
O82 K13 O8 93.7(7) 2_766 2_766
O15 K13 O8 113.8(9) . 2_766
O17 K13 O8 65.2(5) . 2_766
O76 K13 O8 97.1(7) 2_676 2_766
K13' K13 W4 118(7) . 2_766
O92' K13 W4 146.8(13) . 2_766
O6 K13 W4 30.4(3) 2_766 2_766
O49 K13 W4 103.7(6) . 2_766
O25 K13 W4 28.4(3) 2_766 2_766
O82 K13 W4 75.2(4) 2_766 2_766
O15 K13 W4 134.9(5) . 2_766
O17 K13 W4 143.0(8) . 2_766
O76 K13 W4 76.0(7) 2_676 2_766
O8 K13 W4 82.0(5) 2_766 2_766
K13' K13 W11 114(7) . .
O92' K13 W11 70.1(10) . .
O6 K13 W11 136.0(6) 2_766 .
O49 K13 W11 27.9(3) . .
O25 K13 W11 103.1(6) 2_766 .
O82 K13 W11 73.5(5) 2_766 .
O15 K13 W11 29.8(2) . .
O17 K13 W11 80.1(6) . .
O76 K13 W11 112.2(8) 2_676 .
O8 K13 W11 143.3(9) 2_766 .
W4 K13 W11 125.2(5) 2_766 .
K13 K13' O92' 126(7) . .
K13 K13' O17 111(8) . .
O92' K13' O17 69.0(13) . .
K13 K13' O76 106(8) . 2_676
O92' K13' O76 78.8(14) . 2_676
O17 K13' O76 140.7(9) . 2_676
K13 K13' O8 112(7) . 2_766
O92' K13' O8 117.9(13) . 2_766
O17 K13' O8 71.2(8) . 2_766
O76 K13' O8 107.0(11) 2_676 2_766
K13 K13' O6 62(6) . 2_766
O92' K13' O6 171.3(15) . 2_766
O17 K13' O6 113.1(12) . 2_766
O76 K13' O6 95.7(11) 2_676 2_766
O8 K13' O6 57.0(7) 2_766 2_766
K13 K13' O15 65(7) . .
O92' K13' O15 75.6(13) . .
O17 K13' O15 55.0(7) . .
O76 K13' O15 137.1(13) 2_676 .
O8 K13' O15 115.2(12) 2_766 .
O6 K13' O15 112.8(9) 2_766 .
K13 K13' O92 117(7) . .
O92' K13' O92 19.6(10) . .
O17 K13' O92 88.3(9) . .
O76 K13' O92 62.5(8) 2_676 .
O8 K13' O92 130.7(8) 2_766 .
O6 K13' O92 157.7(14) 2_766 .
O15 K13' O92 83.9(9) . .
K13 K13' O49 50(6) . .
O92' K13' O49 76.9(13) . .
O17 K13' O49 104.8(11) . .
O76 K13' O49 88.7(10) 2_676 .
O8 K13' O49 159.8(11) 2_766 .
O6 K13' O49 109.9(7) 2_766 .
O15 K13' O49 52.4(5) . .
O92 K13' O49 67.7(8) . .
K13 K13' O25 47(7) . 2_766
O92' K13' O25 128.2(17) . 2_766
O17 K13' O25 156.2(11) . 2_766
O76 K13' O25 63.1(8) 2_676 2_766
O8 K13' O25 106.5(11) 2_766 2_766
O6 K13' O25 52.9(5) 2_766 2_766
O15 K13' O25 109.2(6) . 2_766
O92 K13' O25 108.8(11) . 2_766
O49 K13' O25 68.9(6) . 2_766
K13 K13' O82 30(7) . 2_766
O92' K13' O82 131.1(15) . 2_766
O17 K13' O82 85.2(9) . 2_766
O76 K13' O82 133.9(10) 2_676 2_766
O8 K13' O82 89.5(9) 2_766 2_766
O6 K13' O82 57.5(5) 2_766 2_766
O15 K13' O82 55.7(5) . 2_766
O92 K13' O82 134.2(11) . 2_766
O49 K13' O82 70.3(5) . 2_766
O25 K13' O82 71.1(5) 2_766 2_766
K13 K13' W4 55(6) . 2_766
O92' K13' W4 150.7(17) . 2_766
O17 K13' W4 140.3(12) . 2_766
O76 K13' W4 73.6(8) 2_676 2_766
O8 K13' W4 80.3(8) 2_766 2_766
O6 K13' W4 27.7(3) 2_766 2_766
O15 K13' W4 119.3(6) . 2_766
O92 K13' W4 131.4(12) . 2_766
O49 K13' W4 92.4(6) . 2_766
O25 K13' W4 26.3(3) 2_766 2_766
O82 K13' W4 67.1(5) 2_766 2_766
Fe2 O1 K11 94.2(3) . 2_766
Fe2 O1 K6 110.6(3) . 2_766
K11 O1 K6 101.3(2) 2_766 2_766
W7 O2 Fe2 147.1(4) . .
W7 O2 K2 101.6(3) . .
Fe2 O2 K2 108.4(3) . .
W3 O3 Fe2 148.6(4) . .
W3 O3 K6 96.1(3) . 2_766
Fe2 O3 K6 102.5(2) . 2_766
Si1 O4 Fe3' 123.4(3) . .
Si1 O4 Fe2 127.6(4) . .
Fe3' O4 Fe2 91.4(2) . .
Fe2 O5 Fe3' 112.8(3) . .
Fe2 O5 K11 134.5(3) . .
Fe3' O5 K11 104.5(3) . .
Fe2 O5 K11 97.4(3) . 2_766
Fe3' O5 K11 141.2(3) . 2_766
K11 O5 K11 38.6(2) . 2_766
W4 O6 Fe3' 141.4(4) . .
W4 O6 K13 98.7(6) . 2_766
Fe3' O6 K13 111.4(5) . 2_766
W4 O6 K13' 102.3(7) . 2_766
Fe3' O6 K13' 104.3(6) . 2_766
K13 O6 K13' 9.3(6) 2_766 2_766
W5 O7 Fe3' 138.6(4) . .
W5 O7 K1 109.2(3) . .
Fe3' O7 K1 103.3(2) . .
Fe3' O8 K13' 108.7(6) . 2_766
Fe3' O8 K11 90.2(3) . .
K13' O8 K11 96.9(8) 2_766 .
Fe3' O8 K13 100.4(5) . 2_766
K13' O8 K13 8.9(7) 2_766 2_766
K11 O8 K13 93.9(6) . 2_766
Fe3 O9 Fe3' 140.8(4) . .
Fe3 O9 K1 110.1(3) . .
Fe3' O9 K1 106.1(3) . .
Fe3 O10 K11 92.3(3) . .
Fe3 O10 K6 111.5(3) . .
K11 O10 K6 100.3(2) . .
W13 O11 Fe3 147.6(4) . .
W13 O11 K1 104.7(3) . .
Fe3 O11 K1 103.8(3) . .
W12 O12 Fe3 148.2(4) . .
W12 O12 K6 96.8(2) . .
Fe3 O12 K6 101.4(2) . .
Si2 O13 Fe2' 123.6(4) . .
Si2 O13 Fe3 127.8(4) . .
Fe2' O13 Fe3 91.8(2) . .
Fe3 O14 Fe2' 112.3(3) . .
Fe3 O14 K11 100.0(3) . .
Fe2' O14 K11 139.0(3) . .
Fe3 O14 K11 136.9(3) . 2_766
Fe2' O14 K11 102.5(3) . 2_766
K11 O14 K11 38.5(2) . 2_766
W11 O15 Fe2' 141.3(4) . .
W11 O15 K13 96.7(6) . .
Fe2' O15 K13 110.1(5) . .
W11 O15 K13' 99.8(7) . .
Fe2' O15 K13' 103.1(6) . .
K13 O15 K13' 9.2(6) . .
W16 O16 Fe2' 140.4(4) . .
W16 O16 K2 103.9(3) . .
Fe2' O16 K2 108.8(3) . .
Fe2' O17 K13' 115.1(6) . .
Fe2' O17 K11 94.5(3) . 2_766
K13' O17 K11 101.8(7) . 2_766
Fe2' O17 K13 107.1(5) . .
K13' O17 K13 9.2(7) . .
K11 O17 K13 98.4(5) 2_766 .
Fe2 O18 Fe2' 140.5(4) . .
Fe2 O18 K2 111.6(3) . .
Fe2' O18 K2 103.6(3) . .
W7 O19 W3 116.9(3) . .
W3 O20 K6 101.7(3) . 2_766
W3 O20 K10 109.6(3) . .
K6 O20 K10 90.0(2) 2_766 .
W3 O20 K12' 129.7(4) . 2_666
K6 O20 K12' 116.9(3) 2_766 2_666
K10 O20 K12' 101.7(3) . 2_666
Si1 O21 W8 123.1(4) . .
Si1 O21 W3 123.6(3) . .
W8 O21 W3 94.9(2) . .
Si1 O21 W7 125.3(3) . .
W8 O21 W7 90.9(2) . .
W3 O21 W7 89.5(2) . .
W3 O22 W8 120.1(3) . .
W3 O23 W4 153.3(4) . .
W3 O23 K10 96.3(3) . .
W4 O23 K10 96.2(2) . .
Si1 O24 W4 124.1(4) . .
Si1 O24 W9 122.3(3) . .
W4 O24 W9 95.1(2) . .
Si1 O24 W5 126.1(4) . .
W4 O24 W5 89.8(2) . .
W9 O24 W5 89.8(2) . .
W4 O25 K13 97.7(5) . 2_766
W4 O25 K10 108.4(3) . .
K13 O25 K10 82.6(4) 2_766 .
W4 O25 K12 135.8(4) . 1_645
K13 O25 K12 102.1(5) 2_766 1_645
K10 O25 K12 113.0(2) . 1_645
W4 O25 K13' 96.7(7) . 2_766
K13 O25 K13' 7.4(8) 2_766 2_766
K10 O25 K13' 89.8(5) . 2_766
K12 O25 K13' 98.0(7) 1_645 2_766
W4 O25 K12' 138.0(4) . 1_645
K13 O25 K12' 119.8(6) 2_766 1_645
K10 O25 K12' 95.4(3) . 1_645
K12 O25 K12' 25.6(3) 1_645 1_645
K13' O25 K12' 117.9(7) 2_766 1_645
W9 O26 W4 120.9(3) . .
W5 O27 W4 117.7(3) . .
W5 O27 K9' 112.7(5) . 1_645
W4 O27 K9' 129.4(5) . 1_645
W5 O27 K9 98.9(3) . 1_645
W4 O27 K9 142.1(3) . 1_645
K9' O27 K9 15.4(4) 1_645 1_645
W5 O28 K5 152.5(3) . 1_655
W5 O28 K9 101.3(3) . 1_645
K5 O28 K9 97.0(2) 1_655 1_645
W5 O28 K9' 94.2(4) . 1_645
K5 O28 K9' 100.6(4) 1_655 1_645
K9 O28 K9' 10.7(3) 1_645 1_645
W6 O29 W5 149.5(4) . .
W6 O29 K1 103.4(2) . .
W5 O29 K1 97.7(2) . .
W9 O30 W5 116.9(3) . .
W6 O31 Fe1 139.3(4) . .
W6 O31 K5 113.7(3) . 2_665
Fe1 O31 K5 96.7(3) . 2_665
W6 O31 K1 113.3(3) . .
Fe1 O31 K1 90.0(2) . .
K5 O31 K1 93.4(2) 2_665 .
W6 O32 K4 147.1(4) . 2_665
W6 O32 K5 92.8(3) . 2_665
K4 O32 K5 107.3(2) 2_665 2_665
W10 O33 W6 115.7(3) . .
Si1 O34 W10 128.8(4) . .
Si1 O34 W6 128.3(3) . .
W10 O34 W6 95.2(2) . .
W7 O36 W10 148.5(4) . .
W7 O36 K2 98.9(2) . .
W10 O36 K2 106.4(3) . .
W8 O37 W7 116.9(3) . .
W8 O38 K3 102.5(3) . 1_545
W8 O38 K9' 132.0(5) . 1_545
K3 O38 K9' 118.7(4) 1_545 1_545
W8 O39 W10 144.5(3) . .
W8 O40 W9 154.6(4) . .
W8 O40 K3 100.2(3) . 1_545
W9 O40 K3 100.5(2) . 1_545
W9 O41 K3 103.1(3) . 1_545
W9 O41 K7 130.1(3) . 1_545
K3 O41 K7 116.3(2) 1_545 1_545
W9 O42 W6 142.4(3) . .
W10 O43 K5 146.3(3) . .
W10 O44 Fe1 137.8(3) . .
W10 O44 K4 118.3(3) . .
Fe1 O44 K4 96.8(2) . .
W10 O44 K2 110.4(3) . .
Fe1 O44 K2 92.7(2) . .
K4 O44 K2 87.49(18) . .
Fe1 O45 K5 84.9(2) . 2_665
Fe1 O45 K4 82.7(2) . .
K5 O45 K4 167.0(3) 2_665 .
Fe1 O46 K1 89.8(2) . .
Fe1 O46 K2 91.5(2) . .
K1 O46 K2 178.7(3) . .
W15 O47 Fe1 137.9(4) . .
W15 O47 K4 122.9(3) . .
Fe1 O47 K4 95.0(2) . .
W15 O47 K2 110.0(3) . .
Fe1 O47 K2 89.2(2) . .
K4 O47 K2 84.77(19) . .
W14 O48 Fe1 138.2(4) . .
W14 O48 K5 123.4(3) . 2_665
Fe1 O48 K5 93.7(2) . 2_665
W14 O48 K1 108.1(3) . .
Fe1 O48 K1 88.6(2) . .
K5 O48 K1 90.18(18) 2_665 .
W11 O49 K13 101.3(6) . .
W11 O49 K10 108.4(3) . 2_766
K13 O49 K10 83.2(4) . 2_766
W11 O49 K13' 99.8(7) . .
K13 O49 K13' 7.9(8) . .
K10 O49 K13' 91.0(5) 2_766 .
W17 O50 W11 120.3(3) . .
W17 O50 K3 102.6(3) . .
W11 O50 K3 108.2(3) . .
W16 O51 W11 117.6(3) . .
W16 O51 K12 96.5(2) . .
W11 O51 K12 114.1(3) . .
W16 O51 K12' 84.9(3) . .
W11 O51 K12' 139.1(4) . .
K12 O51 K12' 25.2(3) . .
Si2 O52 W11 124.6(3) . .
Si2 O52 W17 123.6(4) . .
W11 O52 W17 94.3(2) . .
Si2 O52 W16 124.7(3) . .
W11 O52 W16 90.0(2) . .
W17 O52 W16 89.7(2) . .
W12 O53 W11 150.0(4) . .
W12 O53 K3 101.7(3) . .
W11 O53 K3 103.6(2) . .
W12 O53 K10 97.1(2) . 2_766
W11 O53 K10 96.1(2) . 2_766
K3 O53 K10 95.71(19) . 2_766
W12 O54 K6 102.6(3) . .
W12 O54 K10 107.8(3) . 2_766
K6 O54 K10 89.0(2) . 2_766
W12 O55 W18 119.8(3) . .
W12 O55 K3 106.4(3) . .
W18 O55 K3 101.2(3) . .
Si2 O56 W12 124.2(3) . .
Si2 O56 W18 122.7(3) . .
W12 O56 W18 95.2(2) . .
Si2 O56 W13 124.6(3) . .
W12 O56 W13 90.1(2) . .
W18 O56 W13 90.6(2) . .
W13 O57 W12 116.5(3) . .
W13 O58 K4 138.3(3) . 1_655
W13 O58 K7 97.8(3) . 2_775
K4 O58 K7 88.9(2) 1_655 2_775
W13 O59 W18 117.9(3) . .
W13 O59 K7 103.9(2) . 2_775
W18 O59 K7 133.5(3) . 2_775
W13 O60 W14 148.8(3) . .
W13 O60 K1 98.6(2) . .
W14 O60 K1 105.7(3) . .
W18 O61 W14 145.1(4) . .
W18 O61 K8 101.1(3) . 2_675
W14 O61 K8 101.8(3) . 2_675
W18 O61 K8' 95.4(4) . 2_675
W14 O61 K8' 104.9(4) . 2_675
K8 O61 K8' 7.1(3) 2_675 2_675
W14 O62 K8 109.1(3) . 2_675
W14 O62 K9 156.7(4) . 2_675
K8 O62 K9 89.2(2) 2_675 2_675
W14 O62 K8' 113.7(4) . 2_675
K8 O62 K8' 7.6(3) 2_675 2_675
K9 O62 K8' 86.2(3) 2_675 2_675
Si2 O63 W14 127.9(4) . .
Si2 O63 W15 128.5(4) . .
W14 O63 W15 94.9(2) . .
W15 O64 W14 116.5(3) . .
W15 O65 K8' 112.6(4) . .
W15 O65 K7 157.9(4) . 2_675
K8' O65 K7 87.2(4) . 2_675
W15 O65 K8 106.7(3) . .
K8' O65 K8 9.3(3) . .
K7 O65 K8 91.6(2) 2_675 .
W16 O66 W15 149.4(4) . .
W16 O66 K2 95.5(2) . .
W15 O66 K2 107.7(3) . .
W17 O67 W15 144.0(4) . .
W17 O67 K8 96.6(3) . .
W15 O67 K8 105.2(3) . .
W17 O67 K8' 98.0(4) . .
W15 O67 K8' 98.9(4) . .
K8 O67 K8' 10.2(3) . .
W16 O68 K12' 99.4(4) . .
W16 O68 K6 147.2(3) . 1_455
K12' O68 K6 112.9(4) . 1_455
W17 O69 W16 118.1(3) . .
W17 O69 K12 112.7(3) . .
W16 O69 K12 107.9(3) . .
W17 O69 K12' 139.3(4) . .
W16 O69 K12' 87.7(4) . .
K12 O69 K12' 26.8(3) . .
W17 O70 K9 152.8(4) . .
W17 O70 K9' 137.7(5) . .
K9 O70 K9' 15.4(4) . .
W17 O70 K8 99.9(3) . .
K9 O70 K8 96.2(2) . .
K9' O70 K8 107.8(4) . .
W17 O70 K8' 97.2(4) . .
K9 O70 K8' 95.0(4) . .
K9' O70 K8' 104.8(5) . .
K8 O70 K8' 9.4(3) . .
W18 O71 W17 151.9(4) . .
W18 O71 K3 102.3(3) . .
W17 O71 K3 101.9(3) . .
W18 O72 K7 152.2(3) . .
W18 O72 K8 98.3(3) . 2_675
K7 O72 K8 98.8(2) . 2_675
W18 O72 K8' 105.9(4) . 2_675
K7 O72 K8' 89.3(3) . 2_675
K8 O72 K8' 10.1(2) 2_675 2_675
K7 O73 K8' 88.4(4) . 2_675
K7 O73 K7 93.9(3) . 2_775
K8' O73 K7 105.2(4) 2_675 2_775
K7 O74 K4 95.8(3) . 2_675
O75 O75' K10 80.4(18) . 2_766
O75 O75' K3 70.4(16) . .
K10 O75' K3 110.7(7) 2_766 .
O75' O75 K3 88.9(18) . .
O75' O75 K10 78.8(17) . 2_766
K3 O75 K10 115.4(8) . 2_766
K9' O76 K9 1.8(6) . .
K9' O76 K12 92.0(8) . .
K9 O76 K12 93.6(5) . .
K9' O76 K13' 128.5(11) . 2_676
K9 O76 K13' 126.9(9) . 2_676
K12 O76 K13' 114.1(7) . 2_676
K9' O76 K13 129.1(9) . 2_676
K9 O76 K13 127.7(7) . 2_676
K12 O76 K13 105.0(6) . 2_676
K13' O76 K13 9.4(7) 2_676 2_676
K9 O77 K9' 15.1(4) . .
K9 O77 K8' 95.7(5) . .
K9' O77 K8' 107.3(6) . .
K9 O77 K12 86.6(3) . .
K9' O77 K12 72.1(5) . .
K8' O77 K12 125.1(5) . .
K9 O77 K8 87.0(3) . .
K9' O77 K8 98.5(5) . .
K8' O77 K8 8.8(3) . .
K12 O77 K8 123.5(4) . .
K8' O78 K8 4.8(4) . .
K8 O79 K8 180.0 . 2_675
K8 O79 K8' 5.1(3) . .
K8 O79 K8' 174.9(3) 2_675 .
K8 O79 K8' 174.9(3) . 2_675
K8 O79 K8' 5.1(3) 2_675 2_675
K8' O79 K8' 180.0 . 2_675
K9 O80 K5 95.4(3) 1_545 .
K9 O80 K9' 13.0(3) 1_545 1_545
K5 O80 K9' 102.4(4) . 1_545
O81 O81 K10 77.0(17) 2_756 .
O81 O81 K10 65.7(15) 2_756 2_756
K10 O81 K10 142.8(10) . 2_756
O81 O81 K12' 172(2) 2_756 1_645
K10 O81 K12' 110.3(9) . 1_645
K10 O81 K12' 106.9(8) 2_756 1_645
K10 O82 K13 87.5(5) . 2_766
K10 O82 K6 95.2(3) . 2_766
K13 O82 K6 177.2(6) 2_766 2_766
K10 O82 K13' 92.5(6) . 2_766
K13 O82 K13' 5.1(10) 2_766 2_766
K6 O82 K13' 172.2(6) 2_766 2_766
K6 O83 K2 94.6(2) . 1_655
K6 O83 K4 145.1(3) . 1_655
K2 O83 K4 80.73(19) 1_655 1_655
O84 O84' K5 96(2) . 1_655
O84 O84' K1 78(2) . .
K5 O84' K1 125.4(7) 1_655 .
O84' O84 K1 87(2) . .
O84' O84 K5 70(2) . 1_655
K1 O84 K5 121.2(5) . 1_655
O85' O85 O85 131.7(19) . 2_765
O85' O85 K1 73.2(12) . .
O85 O85 K1 114.0(14) 2_765 .
O85' O85 K5 115.2(13) . 2_665
O85 O85 K5 111.2(13) 2_765 2_665
K1 O85 K5 96.7(5) . 2_665
O85 O85' K1 79.2(12) . .
K2 O86 K6 108.5(3) . 1_455
K8' O87 K8 10.5(3) . .
K8' O87 K7 124.0(4) . 1_455
K8 O87 K7 128.3(3) . 1_455
K9' O91 K9 12.4(3) 1_645 1_645
O92 O92' K13' 119(3) . .
O92 O92' K13 116(3) . .
K13' O92' K13 8.8(9) . .
O92' O92 K13' 41(2) . .
O93 O93' K12' 38(3) . .
O93 O93' K12 56(3) . .
K12' O93' K12 25.9(7) . .
O93' O93 K12' 123(4) . .
O93' O93 K12 108(3) . .
K12' O93 K12 27.5(7) . .
O94 O94 K12 123(4) 2_676 .
K12' O95 K12 28.0(5) 1_645 1_645
K12' O95 K10 112.6(9) 1_645 .
K12 O95 K10 107.5(7) 1_645 .
O34 Si1 O4 110.3(3) . .
O34 Si1 O21 108.5(3) . .
O4 Si1 O21 109.8(4) . .
O34 Si1 O24 108.7(3) . .
O4 Si1 O24 109.7(3) . .
O21 Si1 O24 109.8(4) . .
O13 Si2 O63 110.7(3) . .
O13 Si2 O56 109.5(3) . .
O63 Si2 O56 109.3(3) . .
O13 Si2 O52 109.7(4) . .
O63 Si2 O52 108.8(3) . .
O56 Si2 O52 108.9(3) . .
O20 W3 O3 103.1(3) . .
O20 W3 O23 98.7(3) . .
O3 W3 O23 92.0(3) . .
O20 W3 O22 102.6(3) . .
O3 W3 O22 153.7(3) . .
O23 W3 O22 89.6(3) . .
O20 W3 O19 98.8(3) . .
O3 W3 O19 86.2(3) . .
O23 W3 O19 162.3(3) . .
O22 W3 O19 84.4(3) . .
O20 W3 O21 173.4(3) . .
O3 W3 O21 81.7(3) . .
O23 W3 O21 85.6(3) . .
O22 W3 O21 72.3(2) . .
O19 W3 O21 76.7(3) . .
O20 W3 K6 51.2(3) . 2_766
O3 W3 K6 54.5(2) . 2_766
O23 W3 K6 112.7(2) . 2_766
O22 W3 K6 146.5(2) . 2_766
O19 W3 K6 80.43(19) . 2_766
O21 W3 K6 131.57(17) . 2_766
O20 W3 K10 46.1(2) . .
O3 W3 K10 89.4(2) . .
O23 W3 K10 55.1(2) . .
O22 W3 K10 112.63(19) . .
O19 W3 K10 142.4(2) . .
O21 W3 K10 139.43(17) . .
K6 W3 K10 66.92(7) 2_766 .
O25 W4 O6 103.9(3) . .
O25 W4 O23 99.1(3) . .
O6 W4 O23 91.9(3) . .
O25 W4 O27 99.3(3) . .
O6 W4 O27 87.2(3) . .
O23 W4 O27 161.2(3) . .
O25 W4 O26 101.4(3) . .
O6 W4 O26 154.4(3) . .
O23 W4 O26 88.3(3) . .
O27 W4 O26 84.6(3) . .
O25 W4 O24 171.8(3) . .
O6 W4 O24 82.8(2) . .
O23 W4 O24 85.3(3) . .
O27 W4 O24 76.0(2) . .
O26 W4 O24 71.7(2) . .
O25 W4 K13 53.9(5) . 2_766
O6 W4 K13 51.0(5) . 2_766
O23 W4 K13 107.4(4) . 2_766
O27 W4 K13 86.5(3) . 2_766
O26 W4 K13 151.8(5) . 2_766
O24 W4 K13 131.4(4) . 2_766
O25 W4 K13' 57.0(6) . 2_766
O6 W4 K13' 50.0(6) . 2_766
O23 W4 K13' 113.7(5) . 2_766
O27 W4 K13' 79.8(4) . 2_766
O26 W4 K13' 150.1(6) . 2_766
O24 W4 K13' 127.5(5) . 2_766
K13 W4 K13' 6.8(6) 2_766 2_766
O25 W4 K10 47.2(2) . .
O6 W4 K10 88.0(2) . .
O23 W4 K10 55.2(2) . .
O27 W4 K10 143.44(19) . .
O26 W4 K10 112.6(2) . .
O24 W4 K10 139.09(17) . .
K13 W4 K10 62.9(3) 2_766 .
K13' W4 K10 69.6(4) 2_766 .
O28 W5 O7 103.8(3) . .
O28 W5 O27 99.9(3) . .
O7 W5 O27 92.7(3) . .
O28 W5 O29 102.2(3) . .
O7 W5 O29 92.2(3) . .
O27 W5 O29 155.5(3) . .
O28 W5 O30 98.0(3) . .
O7 W5 O30 158.1(3) . .
O27 W5 O30 82.2(3) . .
O29 W5 O30 84.4(3) . .
O28 W5 O24 172.3(3) . .
O7 W5 O24 82.9(3) . .
O27 W5 O24 75.8(2) . .
O29 W5 O24 81.0(2) . .
O30 W5 O24 75.2(2) . .
O28 W5 K9 51.0(2) . 1_645
O7 W5 K9 111.2(2) . 1_645
O27 W5 K9 49.9(2) . 1_645
O29 W5 K9 147.1(2) . 1_645
O30 W5 K9 81.73(19) . 1_645
O24 W5 K9 123.34(16) . 1_645
O28 W5 K9' 59.6(4) . 1_645
O7 W5 K9' 103.9(3) . 1_645
O27 W5 K9' 40.4(4) . 1_645
O29 W5 K9' 157.9(3) . 1_645
O30 W5 K9' 85.9(3) . 1_645
O24 W5 K9' 115.6(3) . 1_645
K9 W5 K9' 10.8(3) 1_645 1_645
O28 W5 K1 90.1(2) . .
O7 W5 K1 44.7(2) . .
O27 W5 K1 137.3(2) . .
O29 W5 K1 53.38(19) . .
O30 W5 K1 137.71(18) . .
O24 W5 K1 97.37(15) . .
K9 W5 K1 131.94(8) 1_645 .
K9' W5 K1 132.3(3) 1_645 .
O32 W6 O31 101.3(3) . .
O32 W6 O29 101.2(3) . .
O31 W6 O29 91.7(3) . .
O32 W6 O33 96.5(3) . .
O31 W6 O33 94.1(3) . .
O29 W6 O33 159.9(3) . .
O32 W6 O42 95.6(3) . .
O31 W6 O42 163.1(3) . .
O29 W6 O42 84.3(3) . .
O33 W6 O42 84.6(3) . .
O32 W6 O34 168.7(3) . .
O31 W6 O34 84.0(3) . .
O29 W6 O34 88.4(2) . .
O33 W6 O34 73.0(2) . .
O42 W6 O34 79.4(2) . .
O32 W6 K5 60.6(2) . 2_665
O31 W6 K5 41.0(2) . 2_665
O29 W6 K5 95.1(2) . 2_665
O33 W6 K5 101.88(19) . 2_665
O42 W6 K5 155.68(18) . 2_665
O34 W6 K5 124.87(16) . 2_665
O32 W6 K1 112.5(2) . .
O31 W6 K1 42.9(2) . .
O29 W6 K1 49.44(19) . .
O33 W6 K1 130.52(18) . .
O42 W6 K1 128.49(18) . .
O34 W6 K1 78.25(16) . .
K5 W6 K1 64.02(5) 2_665 .
O35 W7 O2 103.5(3) . .
O35 W7 O19 101.6(3) . .
O2 W7 O19 90.5(3) . .
O35 W7 O36 101.3(3) . .
O2 W7 O36 91.5(3) . .
O19 W7 O36 155.8(3) . .
O35 W7 O37 100.9(3) . .
O2 W7 O37 155.6(3) . .
O19 W7 O37 83.1(3) . .
O36 W7 O37 85.3(3) . .
O35 W7 O21 175.5(3) . .
O2 W7 O21 80.6(3) . .
O19 W7 O21 76.3(2) . .
O36 W7 O21 80.3(2) . .
O37 W7 O21 75.0(2) . .
O35 W7 K2 82.7(3) . .
O2 W7 K2 50.2(2) . .
O19 W7 K2 139.7(2) . .
O36 W7 K2 51.50(19) . .
O37 W7 K2 136.0(2) . .
O21 W7 K2 101.44(16) . .
O38 W8 O39 103.9(3) . .
O38 W8 O40 98.6(3) . .
O39 W8 O40 91.5(3) . .
O38 W8 O37 99.7(3) . .
O39 W8 O37 86.2(3) . .
O40 W8 O37 161.6(3) . .
O38 W8 O22 100.2(3) . .
O39 W8 O22 155.4(3) . .
O40 W8 O22 89.6(3) . .
O37 W8 O22 85.2(3) . .
O38 W8 O21 172.1(3) . .
O39 W8 O21 83.1(3) . .
O40 W8 O21 84.6(2) . .
O37 W8 O21 77.0(2) . .
O22 W8 O21 72.5(2) . .
O38 W8 K3 50.3(2) . 1_545
O39 W8 K3 110.8(2) . 1_545
O40 W8 K3 49.5(2) . 1_545
O37 W8 K3 147.5(2) . 1_545
O22 W8 K3 88.3(2) . 1_545
O21 W8 K3 130.79(16) . 1_545
O41 W9 O42 103.2(3) . .
O41 W9 O30 101.1(3) . .
O42 W9 O30 88.6(3) . .
O41 W9 O40 97.5(3) . .
O42 W9 O40 90.6(3) . .
O30 W9 O40 161.0(3) . .
O41 W9 O26 101.2(3) . .
O42 W9 O26 155.5(3) . .
O30 W9 O26 86.2(3) . .
O40 W9 O26 86.8(3) . .
O41 W9 O24 172.9(3) . .
O42 W9 O24 83.7(2) . .
O30 W9 O24 77.6(2) . .
O40 W9 O24 83.4(2) . .
O26 W9 O24 71.8(2) . .
O41 W9 K3 50.2(2) . 1_545
O42 W9 K3 109.8(2) . 1_545
O30 W9 K3 148.02(19) . 1_545
O40 W9 K3 48.67(19) . 1_545
O26 W9 K3 86.5(2) . 1_545
O24 W9 K3 128.80(17) . 1_545
O43 W10 O44 102.0(3) . .
O43 W10 O33 97.2(3) . .
O44 W10 O33 94.5(3) . .
O43 W10 O36 99.5(3) . .
O44 W10 O36 91.0(3) . .
O33 W10 O36 160.9(3) . .
O43 W10 O39 91.8(3) . .
O44 W10 O39 165.8(3) . .
O33 W10 O39 86.7(3) . .
O36 W10 O39 83.5(3) . .
O43 W10 O34 168.5(3) . .
O44 W10 O34 86.7(2) . .
O33 W10 O34 74.5(2) . .
O36 W10 O34 87.7(2) . .
O39 W10 O34 80.1(2) . .
O43 W10 K4 64.2(2) . .
O44 W10 K4 38.1(2) . .
O33 W10 K4 102.8(2) . .
O36 W10 K4 92.83(19) . .
O39 W10 K4 154.89(18) . .
O34 W10 K4 124.73(16) . .
O43 W10 K2 109.1(2) . .
O44 W10 K2 45.0(2) . .
O33 W10 K2 134.65(19) . .
O36 W10 K2 46.22(19) . .
O39 W10 K2 127.15(18) . .
O34 W10 K2 82.31(16) . .
K4 W10 K2 60.49(5) . .
O49 W11 O15 103.1(3) . .
O49 W11 O53 99.2(3) . .
O15 W11 O53 91.9(3) . .
O49 W11 O51 98.0(3) . .
O15 W11 O51 88.7(3) . .
O53 W11 O51 162.2(3) . .
O49 W11 O50 101.8(3) . .
O15 W11 O50 155.0(3) . .
O53 W11 O50 86.5(3) . .
O51 W11 O50 85.5(3) . .
O49 W11 O52 172.3(3) . .
O15 W11 O52 82.6(3) . .
O53 W11 O52 85.8(2) . .
O51 W11 O52 76.7(2) . .
O50 W11 O52 72.4(2) . .
O49 W11 K13 50.8(5) . .
O15 W11 K13 53.5(5) . .
O53 W11 K13 108.4(3) . .
O51 W11 K13 86.1(3) . .
O50 W11 K13 149.7(5) . .
O52 W11 K13 133.2(5) . .
O49 W11 K13' 54.0(6) . .
O15 W11 K13' 52.7(6) . .
O53 W11 K13' 114.9(5) . .
O51 W11 K13' 79.2(4) . .
O50 W11 K13' 148.3(6) . .
O52 W11 K13' 129.1(5) . .
K13 W11 K13' 7.0(6) . .
O49 W11 K3 88.7(3) . .
O15 W11 K3 139.6(2) . .
O53 W11 K3 47.79(19) . .
O51 W11 K3 128.3(2) . .
O50 W11 K3 43.3(2) . .
O52 W11 K3 90.32(17) . .
K13 W11 K3 132.6(3) . .
K13' W11 K3 138.7(4) . .
O49 W11 K10 47.1(2) . 2_766
O15 W11 K10 87.8(2) . 2_766
O53 W11 K10 55.13(19) . 2_766
O51 W11 K10 142.6(2) . 2_766
O50 W11 K10 111.3(2) . 2_766
O52 W11 K10 139.41(16) . 2_766
K13 W11 K10 62.3(3) . 2_766
K13' W11 K10 69.2(4) . 2_766
K3 W11 K10 72.19(7) . 2_766
O54 W12 O12 102.4(3) . .
O54 W12 O53 99.7(3) . .
O12 W12 O53 92.6(3) . .
O54 W12 O55 102.9(3) . .
O12 W12 O55 154.0(3) . .
O53 W12 O55 88.9(3) . .
O54 W12 O57 97.0(3) . .
O12 W12 O57 86.0(3) . .
O53 W12 O57 163.2(3) . .
O55 W12 O57 85.2(3) . .
O54 W12 O56 172.6(3) . .
O12 W12 O56 81.5(2) . .
O53 W12 O56 86.3(2) . .
O55 W12 O56 72.7(2) . .
O57 W12 O56 76.9(2) . .
O54 W12 K6 50.3(2) . .
O12 W12 K6 54.14(19) . .
O53 W12 K6 112.2(2) . .
O55 W12 K6 146.98(19) . .
O57 W12 K6 80.40(19) . .
O56 W12 K6 131.16(16) . .
O54 W12 K3 89.8(2) . .
O12 W12 K3 141.6(2) . .
O53 W12 K3 49.1(2) . .
O55 W12 K3 44.41(19) . .
O57 W12 K3 129.1(2) . .
O56 W12 K3 91.02(16) . .
K6 W12 K3 135.81(6) . .
O54 W12 K10 47.8(2) . 2_766
O12 W12 K10 88.9(2) . 2_766
O53 W12 K10 54.44(19) . 2_766
O55 W12 K10 112.67(18) . 2_766
O57 W12 K10 142.14(19) . 2_766
O56 W12 K10 139.24(17) . 2_766
K6 W12 K10 66.49(6) . 2_766
K3 W12 K10 72.45(6) . 2_766
O58 W13 O11 104.5(3) . .
O58 W13 O60 102.4(3) . .
O11 W13 O60 91.8(3) . .
O58 W13 O59 99.3(3) . .
O11 W13 O59 155.9(3) . .
O60 W13 O59 86.3(3) . .
O58 W13 O57 100.1(3) . .
O11 W13 O57 89.3(3) . .
O60 W13 O57 156.4(3) . .
O59 W13 O57 83.2(3) . .
O58 W13 O56 173.6(3) . .
O11 W13 O56 80.7(3) . .
O60 W13 O56 80.8(2) . .
O59 W13 O56 75.2(2) . .
O57 W13 O56 76.1(2) . .
O58 W13 K1 88.4(2) . .
O11 W13 K1 47.2(2) . .
O60 W13 K1 51.87(19) . .
O59 W13 K1 138.09(19) . .
O57 W13 K1 136.2(2) . .
O56 W13 K1 97.89(16) . .
O58 W13 K7 56.1(2) . 2_775
O11 W13 K7 150.97(19) . 2_775
O60 W13 K7 112.4(2) . 2_775
O59 W13 K7 47.42(19) . 2_775
O57 W13 K7 75.0(2) . 2_775
O56 W13 K7 117.62(16) . 2_775
K1 W13 K7 139.44(6) . 2_775
O58 W13 K4 25.6(2) . 1_655
O11 W13 K4 90.60(19) . 1_655
O60 W13 K4 125.05(18) . 1_655
O59 W13 K4 110.12(19) . 1_655
O57 W13 K4 78.46(18) . 1_655
O56 W13 K4 153.20(15) . 1_655
K1 W13 K4 94.49(5) . 1_655
K7 W13 K4 62.70(6) 2_775 1_655
O62 W14 O48 103.0(3) . .
O62 W14 O60 101.2(3) . .
O48 W14 O60 92.6(3) . .
O62 W14 O64 97.5(3) . .
O48 W14 O64 94.7(3) . .
O60 W14 O64 157.8(3) . .
O62 W14 O61 91.9(3) . .
O48 W14 O61 165.0(3) . .
O60 W14 O61 83.5(3) . .
O64 W14 O61 84.1(3) . .
O62 W14 O63 168.0(3) . .
O48 W14 O63 85.5(3) . .
O60 W14 O63 86.7(2) . .
O64 W14 O63 73.1(2) . .
O61 W14 O63 79.9(2) . .
O62 W14 K8 46.1(2) . 2_675
O48 W14 K8 148.2(2) . 2_675
O60 W14 K8 100.2(2) . 2_675
O64 W14 K8 84.3(2) . 2_675
O61 W14 K8 46.65(19) . 2_675
O63 W14 K8 123.94(17) . 2_675
O62 W14 K1 114.4(2) . .
O48 W14 K1 46.7(2) . .
O60 W14 K1 46.64(19) . .
O64 W14 K1 133.1(2) . .
O61 W14 K1 125.74(18) . .
O63 W14 K1 77.63(16) . .
K8 W14 K1 142.59(8) 2_675 .
O62 W14 K5 68.2(2) . 2_665
O48 W14 K5 35.2(2) . 2_665
O60 W14 K5 94.12(18) . 2_665
O64 W14 K5 103.9(2) . 2_665
O61 W14 K5 159.18(18) . 2_665
O63 W14 K5 120.74(17) . 2_665
K8 W14 K5 114.18(8) 2_675 2_665
K1 W14 K5 62.10(5) . 2_665
O65 W15 O47 102.5(3) . .
O65 W15 O64 98.2(3) . .
O47 W15 O64 95.0(3) . .
O65 W15 O66 99.7(3) . .
O47 W15 O66 91.2(3) . .
O64 W15 O66 159.3(3) . .
O65 W15 O67 92.6(3) . .
O47 W15 O67 164.7(3) . .
O64 W15 O67 85.2(3) . .
O66 W15 O67 83.7(3) . .
O65 W15 O63 169.2(3) . .
O47 W15 O63 85.5(3) . .
O64 W15 O63 73.5(2) . .
O66 W15 O63 87.4(2) . .
O67 W15 O63 79.9(2) . .
O65 W15 K8' 43.2(3) . .
O47 W15 K8' 145.6(3) . .
O64 W15 K8' 92.5(3) . .
O66 W15 K8' 93.4(3) . .
O67 W15 K8' 49.4(3) . .
O63 W15 K8' 128.7(3) . .
O65 W15 K8 48.7(2) . .
O47 W15 K8 150.7(2) . .
O64 W15 K8 86.1(2) . .
O66 W15 K8 98.1(2) . .
O67 W15 K8 44.54(18) . .
O63 W15 K8 122.48(18) . .
K8' W15 K8 7.73(19) . .
O65 W15 K4 67.7(2) . .
O47 W15 K4 35.3(2) . .
O64 W15 K4 105.5(2) . .
O66 W15 K4 90.89(19) . .
O67 W15 K4 158.47(17) . .
O63 W15 K4 120.73(16) . .
K8' W15 K4 110.5(2) . .
K8 W15 K4 116.40(8) . .
O65 W15 K2 110.9(2) . .
O47 W15 K2 45.9(2) . .
O64 W15 K2 134.4(2) . .
O66 W15 K2 45.67(19) . .
O67 W15 K2 125.80(19) . .
O63 W15 K2 79.87(17) . .
K8' W15 K2 132.7(2) . .
K8 W15 K2 139.46(8) . .
K4 W15 K2 58.82(5) . .
O68 W16 O16 103.2(3) . .
O68 W16 O66 100.7(3) . .
O16 W16 O66 93.8(3) . .
O68 W16 O51 102.4(3) . .
O16 W16 O51 91.3(3) . .
O66 W16 O51 154.5(3) . .
O68 W16 O69 100.3(3) . .
O16 W16 O69 156.3(3) . .
O66 W16 O69 84.4(3) . .
O51 W16 O69 81.0(3) . .
O68 W16 O52 174.0(3) . .
O16 W16 O52 82.3(3) . .
O66 W16 O52 81.0(2) . .
O51 W16 O52 75.0(2) . .
O69 W16 O52 74.1(2) . .
O68 W16 K12' 53.4(3) . .
O16 W16 K12' 135.6(3) . .
O66 W16 K12' 125.0(3) . .
O51 W16 K12' 63.7(3) . .
O69 W16 K12' 59.9(3) . .
O52 W16 K12' 120.9(3) . .
O68 W16 K2 83.8(2) . .
O16 W16 K2 48.2(2) . .
O66 W16 K2 54.5(2) . .
O51 W16 K2 138.9(2) . .
O69 W16 K2 138.56(19) . .
O52 W16 K2 101.76(15) . .
K12' W16 K2 137.2(3) . .
O68 W16 K12 74.4(2) . .
O16 W16 K12 142.9(2) . .
O66 W16 K12 123.3(2) . .
O51 W16 K12 54.6(2) . .
O69 W16 K12 43.7(2) . .
O52 W16 K12 99.90(17) . .
K12' W16 K12 21.2(3) . .
K2 W16 K12 157.29(10) . .
O70 W17 O67 102.5(3) . .
O70 W17 O69 99.6(3) . .
O67 W17 O69 88.0(3) . .
O70 W17 O50 102.0(3) . .
O67 W17 O50 155.4(3) . .
O69 W17 O50 87.3(3) . .
O70 W17 O71 97.6(3) . .
O67 W17 O71 89.8(3) . .
O69 W17 O71 162.8(3) . .
O50 W17 O71 87.6(3) . .
O70 W17 O52 173.8(3) . .
O67 W17 O52 83.1(3) . .
O69 W17 O52 77.7(2) . .
O50 W17 O52 72.4(2) . .
O71 W17 O52 85.1(2) . .
O70 W17 K8 51.9(2) . .
O67 W17 K8 52.6(2) . .
O69 W17 K8 84.2(2) . .
O50 W17 K8 150.3(2) . .
O71 W17 K8 107.8(2) . .
O52 W17 K8 132.63(17) . .
O70 W17 K8' 55.4(3) . .
O67 W17 K8' 52.5(3) . .
O69 W17 K8' 76.1(3) . .
O50 W17 K8' 147.9(3) . .
O71 W17 K8' 115.6(3) . .
O52 W17 K8' 128.4(3) . .
K8 W17 K8' 8.1(2) . .
O70 W17 K3 84.1(2) . .
O67 W17 K3 137.2(2) . .
O69 W17 K3 133.2(2) . .
O50 W17 K3 46.9(2) . .
O71 W17 K3 47.4(2) . .
O52 W17 K3 93.74(16) . .
K8 W17 K3 129.01(9) . .
K8' W17 K3 135.8(2) . .
O70 W17 K12 74.3(3) . .
O67 W17 K12 125.2(2) . .
O69 W17 K12 41.6(2) . .
O50 W17 K12 61.9(2) . .
O71 W17 K12 144.9(2) . .
O52 W17 K12 100.29(18) . .
K8 W17 K12 93.92(11) . .
K8' W17 K12 88.3(2) . .
K3 W17 K12 97.49(10) . .
O72 W18 O61 102.8(3) . .
O72 W18 O71 100.8(3) . .
O61 W18 O71 93.1(3) . .
O72 W18 O59 97.3(3) . .
O61 W18 O59 86.3(3) . .
O71 W18 O59 161.5(3) . .
O72 W18 O55 101.1(3) . .
O61 W18 O55 155.2(3) . .
O71 W18 O55 88.7(3) . .
O59 W18 O55 84.3(3) . .
O72 W18 O56 170.6(3) . .
O61 W18 O56 83.3(3) . .
O71 W18 O56 85.8(3) . .
O59 W18 O56 75.8(2) . .
O55 W18 O56 72.1(2) . .
O72 W18 K8 54.3(2) . 2_675
O61 W18 K8 49.7(2) . 2_675
O71 W18 K8 110.4(2) . 2_675
O59 W18 K8 83.2(2) . 2_675
O55 W18 K8 150.5(2) . 2_675
O56 W18 K8 129.69(16) . 2_675
O72 W18 K3 86.0(2) . .
O61 W18 K3 140.8(2) . .
O71 W18 K3 47.7(2) . .
O59 W18 K3 130.97(19) . .
O55 W18 K3 47.45(19) . .
O56 W18 K3 93.73(15) . .
K8 W18 K3 132.90(8) 2_675 .
O72 W18 K8' 48.9(3) . 2_675
O61 W18 K8' 56.5(3) . 2_675
O71 W18 K8' 115.3(3) . 2_675
O59 W18 K8' 79.7(3) . 2_675
O55 W18 K8' 142.9(3) . 2_675
O56 W18 K8' 133.9(3) . 2_675
K8 W18 K8' 7.6(2) 2_675 2_675
K3 W18 K8' 131.3(2) . 2_675

loop_
_geom_bond_atom_site_label_1
_geom_bond_atom_site_label_2
_geom_bond_distance
_geom_bond_site_symmetry_2
Fe1 O44 2.021(7) .
Fe1 O48 2.032(7) .
Fe1 O31 2.037(6) .
Fe1 O47 2.048(7) .
Fe1 O45 2.174(7) .
Fe1 O46 2.238(6) .
Fe1 K4 3.604(3) .
Fe1 K5 3.604(3) 2_665
Fe1 K1 3.645(3) .
Fe1 K2 3.742(3) .
Fe2 O1 1.743(7) .
Fe2 O18 1.816(7) .
Fe2 O5 1.831(6) .
Fe2 O2 2.012(7) .
Fe2 O3 2.065(7) .
Fe2 O4 2.288(6) .
Fe2 K11 3.453(5) 2_766
Fe2' O18 1.930(7) .
Fe2' O16 1.969(6) .
Fe2' O14 1.970(6) .
Fe2' O15 2.004(7) .
Fe2' O17 2.010(7) .
Fe2' O13 2.113(6) .
Fe2' K11 3.671(5) 2_766
Fe2' K2 4.008(3) .
Fe3 O10 1.759(6) .
Fe3 O9 1.812(6) .
Fe3 O14 1.834(6) .
Fe3 O11 1.998(7) .
Fe3 O12 2.093(6) .
Fe3 O13 2.284(6) .
Fe3 K11 3.497(5) .
Fe3 K1 3.890(2) .
Fe3 K6 4.008(3) .
Fe3' O5 1.946(7) .
Fe3' O9 1.959(7) .
Fe3' O7 1.988(7) .
Fe3' O6 1.998(7) .
Fe3' O8 2.027(7) .
Fe3' O4 2.105(6) .
Fe3' K11 3.669(5) .
Fe3' K1 3.902(3) .
Fe3' K13 4.00(2) 2_766
Fe3' K13' 4.01(4) 2_766
K1 O85' 2.637(19) .
K1 O85 2.705(18) .
K1 O84 2.765(13) .
K1 O84' 2.820(19) .
K1 O9 2.875(7) .
K1 O46 2.884(7) .
K1 O11 2.895(7) .
K1 O7 2.931(7) .
K1 O31 3.022(7) .
K1 O60 3.036(7) .
K1 O48 3.078(7) .
K1 O29 3.186(7) .
K2 O86 2.728(9) .
K2 O16 2.914(7) .
K2 O46 2.942(7) .
K2 O2 3.016(7) .
K2 O36 3.046(7) .
K2 O44 3.055(7) .
K2 O18 3.090(7) .
K2 O83 3.097(8) 1_455
K2 O66 3.104(7) .
K2 O47 3.160(7) .
K2 W16 3.793(3) .
K3 O75 2.68(2) .
K3 O55 2.802(7) .
K3 O50 2.809(7) .
K3 O71 2.825(7) .
K3 O40 2.838(7) 1_565
K3 O75' 2.846(19) .
K3 O38 2.897(7) 1_565
K3 O41 2.931(7) 1_565
K3 O53 2.967(7) .
K3 W8 3.674(2) 1_565
K3 W9 3.716(2) 1_565
K3 W18 3.730(2) .
K4 O58 2.688(7) 1_455
K4 O44 2.754(6) .
K4 O32 2.767(7) 2_665
K4 O47 2.793(7) .
K4 O74 2.869(9) 2_675
K4 O89 2.905(9) 1_455
K4 O83 3.115(8) 1_455
K4 O45 3.165(8) .
K4 W10 3.936(2) .
K4 W15 4.058(3) .
K5 O28 2.663(7) 1_455
K5 O43 2.695(7) .
K5 O31 2.745(7) 2_665
K5 O84' 2.76(2) 1_455
K5 O48 2.850(7) 2_665
K5 O80 2.889(9) .
K5 O85 2.916(17) 2_665
K5 O84 2.922(14) 1_455
K5 O45 3.074(8) 2_665
K5 O32 3.345(8) 2_665
K5 Fe1 3.604(3) 2_665
K5 W6 3.836(3) 2_665
K6 O86 2.815(8) 1_655
K6 O54 2.928(8) .
K6 O20 2.955(8) 2_766
K6 O82 2.963(8) 2_766
K6 O10 3.014(7) .
K6 O83 3.021(9) .
K6 O12 3.029(6) .
K6 O3 3.037(7) 2_766
K6 O1 3.067(8) 2_766
K6 O68 3.203(7) 1_655
K6 W3 3.710(3) 2_766
K6 W12 3.712(3) .
K7 O73 2.728(9) .
K7 O72 2.735(7) .
K7 O74 2.754(9) .
K7 O59 2.941(7) 2_775
K7 O65 3.021(7) 2_675
K7 O87 3.039(8) 1_655
K7 O73 3.245(10) 2_775
K7 O58 3.247(7) 2_775
K7 O41 3.377(7) 1_565
K7 W13 3.877(3) 2_775
K7 K8' 4.070(15) 2_675
K7 K4 4.174(4) 2_675
K8 K8' 0.534(13) .
K8 O87 2.846(9) .
K8 O70 2.873(8) .
K8 O67 2.878(7) .
K8 O61 2.880(8) 2_675
K8 O79 2.917(5) .
K8 O62 2.956(8) 2_675
K8 O72 3.042(8) 2_675
K8 O65 3.104(8) .
K8 O78 3.15(2) .
K8 O77 3.206(13) .
K8 W17 3.598(4) .
K8' O87 2.667(17) .
K8' O78 2.68(3) .
K8' O65 2.881(17) .
K8' O77 2.958(19) .
K8' O67 2.985(17) .
K8' O72 3.050(17) 2_675
K8' O70 3.089(17) .
K8' O73 3.099(16) 2_675
K8' O61 3.258(16) 2_675
K8' O62 3.297(17) 2_675
K8' O79 3.371(14) .
K9' K9 0.750(17) .
K9' O76 2.02(2) .
K9' O27 2.730(19) 1_465
K9' O70 2.83(2) .
K9' O77 2.87(2) .
K9' O38 3.044(19) 1_565
K9' O80 3.09(2) 1_565
K9' O91 3.19(2) 1_465
K9' O28 3.36(2) 1_465
K9' K12 3.53(2) .
K9' W5 3.886(18) 1_465
K9' K13' 4.40(4) 2_676
K9 O70 2.707(8) .
K9 O80 2.724(10) 1_565
K9 O76 2.769(16) .
K9 O77 2.814(13) .
K9 O27 2.817(7) 1_465
K9 O28 2.882(8) 1_465
K9 O62 2.959(8) 2_675
K9 O91 3.414(11) 1_465
K9 W5 3.637(4) 1_465
K9 K12 4.076(8) .
K10 O81 2.62(3) .
K10 O82 2.757(9) .
K10 O75' 2.78(2) 2_766
K10 O75 2.79(2) 2_766
K10 O81 2.80(3) 2_756
K10 O20 3.020(8) .
K10 O25 3.049(8) .
K10 O49 3.058(8) 2_766
K10 O54 3.102(8) 2_766
K10 O23 3.256(7) .
K10 O53 3.269(7) 2_766
K10 O95 3.31(2) .
K11 K11 1.774(10) 2_766
K11 O5 2.661(8) .
K11 O14 2.678(8) .
K11 O14 2.700(8) 2_766
K11 O5 2.700(8) 2_766
K11 O1 2.855(9) 2_766
K11 O17 2.917(8) 2_766
K11 O10 2.953(9) .
K11 O8 3.052(9) .
K11 W1' 3.453(5) 2_766
K11 Fe2 3.453(5) 2_766
K12' K12 1.440(18) .
K12' O93 1.680(19) .
K12' O93' 2.31(5) .
K12' O95 2.32(3) 1_465
K12' O68 3.008(15) .
K12' O20 3.118(19) 2_666
K12' O81 3.12(3) 1_465
K12' O69 3.198(15) .
K12' O51 3.325(13) .
K12' O25 3.326(15) 1_465
K12' W16 3.695(11) .
K12' K10 4.721(12) 1_465
K12 O93 2.702(16) .
K12 O76 2.823(17) .
K12 O94 2.83(3) .
K12 O69 2.890(9) .
K12 O95 2.99(2) 1_465
K12 O25 3.052(9) 1_465
K12 O93' 3.11(5) .
K12 O77 3.118(13) .
K12 O51 3.264(8) .
K12 W16 3.977(6) .
K13 K13' 0.52(3) .
K13 O92' 2.73(4) .
K13 O6 2.81(2) 2_766
K13 O49 2.87(2) .
K13 O25 2.92(3) 2_766
K13 O82 2.94(2) 2_766
K13 O15 2.94(3) .
K13 O17 3.02(3) .
K13 O76 3.03(3) 2_676
K13 O8 3.10(2) 2_766
K13 W4 3.58(2) 2_766
K13 W11 3.63(2) .
K13' O92' 2.40(5) .
K13' O17 2.80(4) .
K13' O76 2.85(4) 2_676
K13' O8 2.87(3) 2_766
K13' O6 3.02(3) 2_766
K13' O15 3.12(3) .
K13' O92 3.18(4) .
K13' O49 3.18(3) .
K13' O25 3.25(3) 2_766
K13' O82 3.37(3) 2_766
K13' W4 3.85(3) 2_766
O1 K11 2.855(9) 2_766
O1 K6 3.067(8) 2_766
O2 W7 1.855(7) .
O3 W3 1.832(7) .
O3 K6 3.037(7) 2_766
O4 Si1 1.621(6) .
O5 K11 2.700(8) 2_766
O6 W4 1.831(6) .
O6 K13 2.81(2) 2_766
O6 K13' 3.02(3) 2_766
O7 W5 1.830(6) .
O8 K13' 2.87(3) 2_766
O8 K13 3.10(2) 2_766
O11 W13 1.859(7) .
O12 W12 1.818(7) .
O13 Si2 1.625(7) .
O14 K11 2.700(8) 2_766
O15 W11 1.816(6) .
O16 W16 1.828(6) .
O17 K11 2.917(8) 2_766
O19 W7 1.907(7) .
O19 W3 1.961(6) .
O20 W3 1.723(7) .
O20 K6 2.955(8) 2_766
O20 K12' 3.118(19) 2_666
O21 Si1 1.640(7) .
O21 W8 2.287(6) .
O21 W3 2.312(6) .
O21 W7 2.369(6) .
O22 W3 1.947(7) .
O22 W8 1.964(7) .
O23 W3 1.903(7) .
O23 W4 1.904(7) .
O24 Si1 1.645(7) .
O24 W4 2.318(6) .
O24 W9 2.325(6) .
O24 W5 2.360(7) .
O25 W4 1.719(6) .
O25 K13 2.92(3) 2_766
O25 K12 3.052(9) 1_645
O25 K13' 3.25(3) 2_766
O25 K12' 3.326(15) 1_645
O26 W9 1.963(7) .
O26 W4 1.977(7) .
O27 W5 1.904(7) .
O27 W4 1.952(7) .
O27 K9' 2.730(19) 1_645
O27 K9 2.817(7) 1_645
O28 W5 1.724(7) .
O28 K5 2.663(7) 1_655
O28 K9 2.882(8) 1_645
O28 K9' 3.36(2) 1_645
O29 W6 1.917(6) .
O29 W5 1.918(6) .
O30 W9 1.895(6) .
O30 W5 1.985(6) .
O31 W6 1.795(6) .
O31 K5 2.745(7) 2_665
O32 W6 1.719(6) .
O32 K4 2.767(7) 2_665
O32 K5 3.345(8) 2_665
O33 W10 1.919(6) .
O33 W6 1.950(6) .
O34 Si1 1.614(6) .
O34 W10 2.199(6) .
O34 W6 2.236(6) .
O35 W7 1.721(7) .
O36 W7 1.923(7) .
O36 W10 1.941(6) .
O37 W8 1.947(6) .
O37 W7 1.948(6) .
O38 W8 1.719(7) .
O38 K3 2.896(7) 1_545
O38 K9' 3.044(19) 1_545
O39 W8 1.848(7) .
O39 W10 2.073(6) .
O40 W8 1.884(6) .
O40 W9 1.937(7) .
O40 K3 2.838(7) 1_545
O41 W9 1.714(6) .
O41 K3 2.931(7) 1_545
O41 K7 3.377(7) 1_545
O42 W9 1.861(6) .
O42 W6 2.069(7) .
O43 W10 1.719(6) .
O44 W10 1.796(6) .
O45 K5 3.074(8) 2_665
O47 W15 1.793(7) .
O48 W14 1.800(7) .
O48 K5 2.850(7) 2_665
O49 W11 1.733(7) .
O49 K10 3.058(8) 2_766
O50 W17 1.949(6) .
O50 W11 1.957(7) .
O51 W16 1.932(6) .
O51 W11 1.950(6) .
O52 Si2 1.642(6) .
O52 W11 2.306(6) .
O52 W17 2.314(6) .
O52 W16 2.389(6) .
O53 W12 1.913(6) .
O53 W11 1.917(6) .
O53 K10 3.269(7) 2_766
O54 W12 1.730(6) .
O54 K10 3.102(8) 2_766
O55 W12 1.954(7) .
O55 W18 1.978(6) .
O56 Si2 1.642(7) .
O56 W12 2.301(6) .
O56 W18 2.308(6) .
O56 W13 2.358(6) .
O57 W13 1.919(6) .
O57 W12 1.958(6) .
O58 W13 1.722(6) .
O58 K4 2.688(7) 1_655
O58 K7 3.247(7) 2_775
O59 W13 1.918(6) .
O59 W18 1.953(6) .
O59 K7 2.941(7) 2_775
O60 W13 1.904(6) .
O60 W14 1.937(6) .
O61 W18 1.839(6) .
O61 W14 2.075(7) .
O61 K8 2.880(8) 2_675
O61 K8' 3.258(17) 2_675
O62 W14 1.721(7) .
O62 K8 2.956(8) 2_675
O62 K9 2.959(8) 2_675
O62 K8' 3.297(17) 2_675
O63 Si2 1.625(7) .
O63 W14 2.230(7) .
O63 W15 2.234(6) .
O64 W15 1.919(7) .
O64 W14 1.947(6) .
O65 W15 1.725(6) .
O65 K7 3.021(7) 2_675
O66 W16 1.904(6) .
O66 W15 1.943(7) .
O67 W17 1.852(6) .
O67 W15 2.066(7) .
O68 W16 1.712(7) .
O68 K6 3.203(7) 1_455
O69 W17 1.885(7) .
O69 W16 1.984(7) .
O70 W17 1.728(7) .
O71 W18 1.905(7) .
O71 W17 1.954(7) .
O72 W18 1.719(7) .
O72 K8 3.042(8) 2_675
O72 K8' 3.049(17) 2_675
O73 K8' 3.099(16) 2_675
O73 K7 3.245(10) 2_775
O74 K4 2.869(9) 2_675
O75' O75 1.01(2) .
O75' K10 2.78(2) 2_766
O75 K10 2.79(2) 2_766
O76 K13' 2.85(4) 2_676
O76 K13 3.03(3) 2_676
O79 K8 2.917(5) 2_675
O79 K8' 3.371(14) 2_675
O80 K9 2.724(10) 1_545
O80 K9' 3.09(2) 1_545
O81 O81 1.74(5) 2_756
O81 K10 2.80(3) 2_756
O81 K12' 3.12(3) 1_645
O82 K13 2.94(2) 2_766
O82 K6 2.963(8) 2_766
O82 K13' 3.37(3) 2_766
O83 K2 3.097(8) 1_655
O83 K4 3.115(8) 1_655
O84' O84 0.72(2) .
O84' K5 2.76(2) 1_655
O84 K5 2.922(14) 1_655
O85 O85' 1.27(2) .
O85 O85 1.75(3) 2_765
O85 K5 2.916(17) 2_665
O86 K6 2.815(8) 1_455
O87 K7 3.039(8) 1_455
O89 K4 2.905(9) 1_655
O91 K9' 3.19(2) 1_645
O91 K9 3.414(11) 1_645
O92' O92 1.22(4) .
O93' O93 0.92(5) .
O94 O94 1.11(5) 2_676
O95 K12' 2.32(3) 1_645
O95 K12 2.99(2) 1_645
W3 K6 3.710(3) 2_766
W4 K13 3.58(2) 2_766
W4 K13' 3.85(3) 2_766
W5 K9 3.637(4) 1_645
W5 K9' 3.886(18) 1_645
W6 K5 3.836(3) 2_665
W8 K3 3.674(2) 1_545
W9 K3 3.716(2) 1_545
W11 K10 3.962(4) 2_766
W12 K10 3.987(4) 2_766
W13 K7 3.877(3) 2_775
W13 K4 4.135(2) 1_655
W14 K8 3.878(5) 2_675
W14 K5 4.124(3) 2_665
W18 K8 3.704(4) 2_675
W18 K8' 3.889(16) 2_675
